data_4316023
loop_
_publ_author_name
'Jeroen Wassenaar'
'Maxime A. Siegler'
'Anthony L. Spek'
'Bas de Bruin'
'Joost N. H. Reek'
'Jarl Ivar van der Vlugt'

_publ_section_title
;
 Versatile New C3-Symmetric Tripodal Tetraphosphine Ligands; Structural
 Flexibility to Stabilize CuI and RhI Species and Tune Their Reactivity
;
_journal_name_full 'Inorganic Chemistry'
_journal_page_first 6495
_journal_page_last 6508
_journal_paper_doi 10.1021/ic100221w
_journal_volume 49
_journal_year 2010
_chemical_formula_moiety '2(C45 H63 Cl Cu N3 P4), C6 H14'
_chemical_formula_sum 'C96 H140 Cl2 Cu2 N6 P8'
_chemical_formula_weight 1823.88
_chemical_name_systematic
; 
 ? 
;
_space_group_IT_number 2
_symmetry_cell_setting triclinic
_symmetry_space_group_name_Hall '-P 1'
_symmetry_space_group_name_H-M 'P -1'
_atom_sites_solution_hydrogens difmap
_atom_sites_solution_primary heavy
_atom_sites_solution_secondary difmap
_audit_creation_method SHELXL-97
_cell_angle_alpha 101.014(2)
_cell_angle_beta 99.822(2)
_cell_angle_gamma 105.092(3)
_cell_formula_units_Z 2
_cell_length_a 13.1136(12)
_cell_length_b 19.6200(11)
_cell_length_c 19.9505(15)
_cell_measurement_reflns_used 65712
_cell_measurement_temperature 110(2)
_cell_measurement_theta_max 27.50
_cell_measurement_theta_min 1.65
_cell_volume 4731.4(6)
_computing_cell_refinement 'PEAKREF (Schreurs, 2005)'
_computing_data_collection 'COLLECT (Nonius, 1999)'
_computing_data_reduction 'EVALCCD (Duisenberg et al., 2003)'
_computing_molecular_graphics 'PLATON (Spek, 2003)'
_computing_publication_material 'PLATON (Spek, 2003)'
_computing_structure_refinement 'SHELXL-97 (Sheldrick, 2008)'
_computing_structure_solution 'DIRDIF08 (Beurskens et al., 2008)'
_diffrn_ambient_temperature 110(2)
_diffrn_measured_fraction_theta_full 0.999
_diffrn_measured_fraction_theta_max 0.999
_diffrn_measurement_device_type 'Nonius KappaCCD diffractometer'
_diffrn_measurement_method '\f and \w scans'
_diffrn_radiation_monochromator graphite
_diffrn_radiation_source 'rotating anode'
_diffrn_radiation_type MoK\a
_diffrn_radiation_wavelength 0.71073
_diffrn_reflns_av_R_equivalents 0.0235
_diffrn_reflns_av_sigmaI/netI 0.0211
_diffrn_reflns_limit_h_max 17
_diffrn_reflns_limit_h_min -17
_diffrn_reflns_limit_k_max 25
_diffrn_reflns_limit_k_min -25
_diffrn_reflns_limit_l_max 25
_diffrn_reflns_limit_l_min -25
_diffrn_reflns_number 116412
_diffrn_reflns_theta_full 27.50
_diffrn_reflns_theta_max 27.50
_diffrn_reflns_theta_min 1.69
_exptl_absorpt_coefficient_mu 0.689
_exptl_absorpt_correction_T_max 0.87
_exptl_absorpt_correction_T_min 0.81
_exptl_absorpt_correction_type analytical
_exptl_absorpt_process_details '(SADABS; Sheldrick, 2008)'
_exptl_crystal_colour 'pale yellow'
_exptl_crystal_density_diffrn 1.280
_exptl_crystal_density_method 'not measured'
_exptl_crystal_description block
_exptl_crystal_F_000 1940
_exptl_crystal_size_max 0.39
_exptl_crystal_size_mid 0.26
_exptl_crystal_size_min 0.26
_refine_diff_density_max 0.754
_refine_diff_density_min -0.443
_refine_diff_density_rms 0.059
_refine_ls_extinction_method none
_refine_ls_goodness_of_fit_ref 1.052
_refine_ls_hydrogen_treatment constr
_refine_ls_matrix_type full
_refine_ls_number_parameters 1140
_refine_ls_number_reflns 21715
_refine_ls_number_restraints 269
_refine_ls_restrained_S_all 1.087
_refine_ls_R_factor_all 0.0465
_refine_ls_R_factor_gt 0.0311
_refine_ls_shift/su_max 0.001
_refine_ls_shift/su_mean 0.000
_refine_ls_structure_factor_coef Fsqd
_refine_ls_weighting_details 'calc w=1/[\s^2^(Fo^2^)+(0.0290P)^2^+4.4713P] where P=(Fo^2^+2Fc^2^)/3'
_refine_ls_weighting_scheme calc
_refine_ls_wR_factor_gt 0.0700
_refine_ls_wR_factor_ref 0.0779
_reflns_number_gt 17779
_reflns_number_total 21715
_reflns_threshold_expression I>2\s(I)
_cod_data_source_file ic100221w_si_002_4.cif
_cod_data_source_block 5
_cod_database_code 4316023

loop_
_symmetry_equiv_pos_as_xyz
'x, y, z'
'-x, -y, -z'

loop_
_atom_site_label
_atom_site_type_symbol
_atom_site_fract_x
_atom_site_fract_y
_atom_site_fract_z
_atom_site_U_iso_or_equiv
_atom_site_adp_type
_atom_site_occupancy
_atom_site_symmetry_multiplicity
_atom_site_calc_flag
_atom_site_refinement_flags
_atom_site_disorder_assembly
_atom_site_disorder_group
Cu1 Cu 0.520267(17) 0.329639(11) 0.142890(11) 0.01315(5) Uani 1 1 d . . .
Cl1 Cl 0.46041(4) 0.27972(3) 0.02562(2) 0.02351(10) Uani 1 1 d . . .
P1A P 0.56143(4) 0.45167(2) 0.15633(2) 0.01202(9) Uani 1 1 d . . .
P2A P 0.60511(4) 0.26608(2) 0.20404(2) 0.01310(9) Uani 1 1 d . . .
P3A P 0.24216(4) 0.21003(2) 0.14981(2) 0.01703(9) Uani 1 1 d . . .
P4A P 0.43408(3) 0.34504(2) 0.23330(2) 0.01040(8) Uani 1 1 d . . .
C1A C 0.56519(13) 0.48357(9) 0.24861(9) 0.0117(3) Uani 1 1 d . . .
C2A C 0.62775(14) 0.54558(9) 0.29815(9) 0.0135(3) Uani 1 1 d . . .
C3A C 0.62558(13) 0.53099(9) 0.36588(9) 0.0124(3) Uani 1 1 d . . .
C4A C 0.68130(14) 0.57279(10) 0.43389(9) 0.0161(3) Uani 1 1 d . . .
H4A H 0.7274 0.6210 0.4411 0.019 Uiso 1 1 calc R . .
C5A C 0.66819(15) 0.54277(10) 0.49005(9) 0.0187(4) Uani 1 1 d . . .
H5A H 0.7063 0.5701 0.5363 0.022 Uiso 1 1 calc R . .
C6A C 0.59880(15) 0.47217(10) 0.47904(9) 0.0182(4) Uani 1 1 d . . .
H6A H 0.5901 0.4526 0.5185 0.022 Uiso 1 1 calc R . .
C7A C 0.54234(14) 0.42989(10) 0.41276(9) 0.0158(3) Uani 1 1 d . . .
H7A H 0.4950 0.3822 0.4063 0.019 Uiso 1 1 calc R . .
C8A C 0.55723(13) 0.45963(9) 0.35569(9) 0.0119(3) Uani 1 1 d . . .
C9A C 0.69175(15) 0.61671(10) 0.28784(10) 0.0183(4) Uani 1 1 d . . .
H9A1 H 0.7651 0.6152 0.2851 0.028 Uiso 1 1 calc R . .
H9A2 H 0.6963 0.6564 0.3275 0.028 Uiso 1 1 calc R . .
H9A3 H 0.6557 0.6249 0.2442 0.028 Uiso 1 1 calc R . .
C10A C 0.45787(14) 0.48259(10) 0.10559(9) 0.0160(3) Uani 1 1 d . . .
H10A H 0.4534 0.4627 0.0548 0.019 Uiso 1 1 calc R . .
C11A C 0.48462(16) 0.56499(10) 0.11766(10) 0.0209(4) Uani 1 1 d . . .
H11A H 0.4260 0.5767 0.0891 0.031 Uiso 1 1 calc R . .
H11B H 0.5528 0.5844 0.1042 0.031 Uiso 1 1 calc R . .
H11C H 0.4922 0.5869 0.1674 0.031 Uiso 1 1 calc R . .
C12A C 0.34633(16) 0.44968(12) 0.11873(11) 0.0266(4) Uani 1 1 d . . .
H12A H 0.3464 0.4693 0.1677 0.040 Uiso 1 1 calc R . .
H12B H 0.3298 0.3966 0.1092 0.040 Uiso 1 1 calc R . .
H12C H 0.2912 0.4620 0.0876 0.040 Uiso 1 1 calc R . .
C13A C 0.69124(14) 0.50190(10) 0.13995(9) 0.0166(3) Uani 1 1 d . . .
H13A H 0.7034 0.5556 0.1550 0.020 Uiso 1 1 calc R . .
C14A C 0.78557(15) 0.48186(12) 0.17906(11) 0.0242(4) Uani 1 1 d . . .
H14A H 0.7720 0.4290 0.1649 0.036 Uiso 1 1 calc R . .
H14B H 0.7921 0.4969 0.2297 0.036 Uiso 1 1 calc R . .
H14C H 0.8531 0.5068 0.1677 0.036 Uiso 1 1 calc R . .
C15A C 0.67985(17) 0.47858(11) 0.06045(10) 0.0239(4) Uani 1 1 d . . .
H15A H 0.7512 0.4946 0.0498 0.036 Uiso 1 1 calc R . .
H15B H 0.6305 0.5008 0.0364 0.036 Uiso 1 1 calc R . .
H15C H 0.6505 0.4254 0.0444 0.036 Uiso 1 1 calc R . .
C16A C 0.52155(14) 0.24017(9) 0.26466(9) 0.0134(3) Uani 1 1 d . . .
C17A C 0.50218(14) 0.18350(9) 0.29628(9) 0.0141(3) Uani 1 1 d . . .
C18A C 0.42437(14) 0.19309(9) 0.33725(9) 0.0136(3) Uani 1 1 d . . .
C19A C 0.37488(15) 0.15068(10) 0.37899(9) 0.0169(4) Uani 1 1 d . . .
H19A H 0.3915 0.1074 0.3841 0.020 Uiso 1 1 calc R . .
C20A C 0.30152(15) 0.17356(10) 0.41239(9) 0.0190(4) Uani 1 1 d . . .
H20A H 0.2666 0.1454 0.4405 0.023 Uiso 1 1 calc R . .
C21A C 0.27781(15) 0.23781(10) 0.40543(10) 0.0201(4) Uani 1 1 d . . .
H21A H 0.2277 0.2527 0.4296 0.024 Uiso 1 1 calc R . .
C22A C 0.32527(14) 0.28025(10) 0.36436(9) 0.0162(3) Uani 1 1 d . . .
H22A H 0.3087 0.3238 0.3600 0.019 Uiso 1 1 calc R . .
C23A C 0.39842(14) 0.25675(9) 0.32954(9) 0.0132(3) Uani 1 1 d . . .
C24A C 0.54712(16) 0.12038(10) 0.29294(10) 0.0213(4) Uani 1 1 d . . .
H24A H 0.5923 0.1207 0.2585 0.032 Uiso 1 1 calc R . .
H24B H 0.4872 0.0747 0.2789 0.032 Uiso 1 1 calc R . .
H24C H 0.5913 0.1244 0.3392 0.032 Uiso 1 1 calc R . .
C25A C 0.74400(14) 0.30877(10) 0.26199(9) 0.0165(3) Uani 1 1 d . . .
H25A H 0.7941 0.3247 0.2315 0.020 Uiso 1 1 calc R . .
C26A C 0.78818(15) 0.25802(11) 0.29996(10) 0.0216(4) Uani 1 1 d . . .
H26A H 0.8611 0.2846 0.3292 0.032 Uiso 1 1 calc R . .
H26B H 0.7917 0.2164 0.2653 0.032 Uiso 1 1 calc R . .
H26C H 0.7401 0.2405 0.3297 0.032 Uiso 1 1 calc R . .
C27A C 0.74711(15) 0.37698(10) 0.31502(10) 0.0204(4) Uani 1 1 d . . .
H27A H 0.7023 0.3631 0.3477 0.031 Uiso 1 1 calc R . .
H27B H 0.7189 0.4092 0.2902 0.031 Uiso 1 1 calc R . .
H27C H 0.8222 0.4025 0.3412 0.031 Uiso 1 1 calc R . .
C28A C 0.61159(16) 0.18119(10) 0.14828(10) 0.0196(4) Uani 1 1 d . . .
H28A H 0.6491 0.1555 0.1784 0.024 Uiso 1 1 calc R . .
C29A C 0.49781(17) 0.13080(11) 0.11048(11) 0.0264(4) Uani 1 1 d . . .
H29A H 0.4595 0.1565 0.0825 0.040 Uiso 1 1 calc R . .
H29B H 0.4575 0.1163 0.1451 0.040 Uiso 1 1 calc R . .
H29C H 0.5034 0.0874 0.0795 0.040 Uiso 1 1 calc R . .
C30A C 0.67888(18) 0.20281(12) 0.09557(11) 0.0276(4) Uani 1 1 d . . .
H30A H 0.6829 0.1588 0.0646 0.041 Uiso 1 1 calc R . .
H30B H 0.7523 0.2333 0.1210 0.041 Uiso 1 1 calc R . .
H30C H 0.6444 0.2301 0.0674 0.041 Uiso 1 1 calc R . .
C31A C 0.21535(14) 0.28365(9) 0.20933(9) 0.0156(3) Uani 1 1 d . . .
C32A C 0.12520(15) 0.29431(10) 0.22981(10) 0.0196(4) Uani 1 1 d . . .
C33A C 0.15621(14) 0.36582(10) 0.27518(10) 0.0171(4) Uani 1 1 d . . .
C34A C 0.09569(15) 0.40373(10) 0.30998(10) 0.0197(4) Uani 1 1 d . . .
H34A H 0.0214 0.3806 0.3077 0.024 Uiso 1 1 calc R . .
C35A C 0.14515(15) 0.47487(10) 0.34753(10) 0.0196(4) Uani 1 1 d . . .
H35A H 0.1054 0.5009 0.3721 0.023 Uiso 1 1 calc R . .
C36A C 0.25388(15) 0.50885(10) 0.34952(9) 0.0178(4) Uani 1 1 d . . .
H36A H 0.2859 0.5585 0.3743 0.021 Uiso 1 1 calc R . .
C37A C 0.31668(14) 0.47260(9) 0.31658(9) 0.0148(3) Uani 1 1 d . . .
H37A H 0.3904 0.4965 0.3183 0.018 Uiso 1 1 calc R . .
C38A C 0.26715(14) 0.39932(9) 0.28063(9) 0.0134(3) Uani 1 1 d . . .
C39A C 0.01045(16) 0.24536(11) 0.21017(13) 0.0308(5) Uani 1 1 d . . .
H39A H 0.0038 0.2019 0.1740 0.046 Uiso 1 1 calc R . .
H39B H -0.0382 0.2714 0.1920 0.046 Uiso 1 1 calc R . .
H39C H -0.0093 0.2308 0.2517 0.046 Uiso 1 1 calc R . .
C40A C 0.18977(17) 0.22737(11) 0.06328(10) 0.0254(4) Uani 1 1 d . . .
H40A H 0.2457 0.2712 0.0594 0.031 Uiso 1 1 calc R . .
C41A C 0.08332(19) 0.24594(14) 0.05418(13) 0.0387(6) Uani 1 1 d . . .
H41A H 0.0655 0.2556 0.0079 0.058 Uiso 1 1 calc R . .
H41B H 0.0907 0.2893 0.0907 0.058 Uiso 1 1 calc R . .
H41C H 0.0252 0.2049 0.0581 0.058 Uiso 1 1 calc R . .
C42A C 0.1852(2) 0.16540(13) 0.00222(12) 0.0410(6) Uani 1 1 d . . .
H42A H 0.1250 0.1224 -0.0003 0.061 Uiso 1 1 calc R . .
H42B H 0.2537 0.1535 0.0096 0.061 Uiso 1 1 calc R . .
H42C H 0.1740 0.1806 -0.0418 0.061 Uiso 1 1 calc R . .
C43A C 0.14248(16) 0.12434(10) 0.15439(10) 0.0228(4) Uani 1 1 d . . .
H43A H 0.0679 0.1213 0.1295 0.027 Uiso 1 1 calc R . .
C44A C 0.14340(18) 0.12019(11) 0.23010(11) 0.0279(4) Uani 1 1 d . . .
H44A H 0.0944 0.0731 0.2304 0.042 Uiso 1 1 calc R . .
H44B H 0.1191 0.1596 0.2536 0.042 Uiso 1 1 calc R . .
H44C H 0.2173 0.1252 0.2549 0.042 Uiso 1 1 calc R . .
C45A C 0.1753(2) 0.05940(12) 0.11832(14) 0.0414(6) Uani 1 1 d . . .
H45A H 0.2465 0.0609 0.1445 0.062 Uiso 1 1 calc R . .
H45B H 0.1790 0.0622 0.0702 0.062 Uiso 1 1 calc R . .
H45C H 0.1213 0.0138 0.1172 0.062 Uiso 1 1 calc R . .
N1A N 0.51721(11) 0.42967(7) 0.28324(7) 0.0113(3) Uani 1 1 d . . .
N2A N 0.45882(11) 0.28728(7) 0.28509(7) 0.0119(3) Uani 1 1 d . . .
N3A N 0.30579(11) 0.34769(8) 0.24201(7) 0.0125(3) Uani 1 1 d . . .
Cu2 Cu 0.315015(17) 0.842434(11) 0.296962(11) 0.01495(5) Uani 1 1 d . . .
Cl2 Cl 0.34514(4) 0.96332(2) 0.33565(3) 0.02807(11) Uani 1 1 d . . .
P1B P 0.38878(4) 0.78895(2) 0.37377(2) 0.01392(9) Uani 1 1 d . . .
P2B P 0.29102(4) 0.82016(3) 0.17896(2) 0.01600(9) Uani 1 1 d . . .
P3B P 0.07306(4) 0.83520(3) 0.39357(3) 0.02148(10) Uani 1 1 d D . .
P4B P 0.15696(3) 0.74868(2) 0.27754(2) 0.01185(9) Uani 1 1 d . . .
C1B C 0.27425(14) 0.72741(9) 0.39394(9) 0.0136(3) Uani 1 1 d . . .
C2B C 0.25982(15) 0.69974(9) 0.45085(9) 0.0155(3) Uani 1 1 d . . .
C3B C 0.14860(14) 0.65567(9) 0.43598(9) 0.0149(3) Uani 1 1 d . . .
C4B C 0.08999(16) 0.61644(10) 0.47599(10) 0.0191(4) Uani 1 1 d . . .
H4B H 0.1242 0.6159 0.5218 0.023 Uiso 1 1 calc R . .
C5B C -0.01831(16) 0.57860(10) 0.44778(10) 0.0210(4) Uani 1 1 d . . .
H5B H -0.0594 0.5521 0.4745 0.025 Uiso 1 1 calc R . .
C6B C -0.06819(15) 0.57892(10) 0.37986(10) 0.0198(4) Uani 1 1 d . . .
H6B H -0.1427 0.5521 0.3613 0.024 Uiso 1 1 calc R . .
C7B C -0.01193(14) 0.61732(10) 0.33899(10) 0.0167(3) Uani 1 1 d . . .
H7B H -0.0463 0.6168 0.2929 0.020 Uiso 1 1 calc R . .
C8B C 0.09722(14) 0.65681(9) 0.36829(9) 0.0134(3) Uani 1 1 d . . .
C9B C 0.33812(16) 0.71129(11) 0.51925(9) 0.0224(4) Uani 1 1 d . . .
H9B1 H 0.4122 0.7333 0.5151 0.034 Uiso 1 1 calc R . .
H9B2 H 0.3325 0.6643 0.5309 0.034 Uiso 1 1 calc R . .
H9B3 H 0.3208 0.7438 0.5564 0.034 Uiso 1 1 calc R . .
C10B C 0.47066(16) 0.85185(10) 0.45803(10) 0.0217(4) Uani 1 1 d . . .
H10B H 0.4967 0.8229 0.4897 0.026 Uiso 1 1 calc R . .
C11B C 0.40382(18) 0.89422(11) 0.49377(11) 0.0276(4) Uani 1 1 d . . .
H11D H 0.4501 0.9288 0.5372 0.041 Uiso 1 1 calc R . .
H11E H 0.3435 0.8602 0.5048 0.041 Uiso 1 1 calc R . .
H11F H 0.3750 0.9209 0.4622 0.041 Uiso 1 1 calc R . .
C12B C 0.56912(17) 0.90327(11) 0.44310(12) 0.0322(5) Uani 1 1 d . . .
H12D H 0.5444 0.9295 0.4097 0.048 Uiso 1 1 calc R . .
H12E H 0.6131 0.8750 0.4231 0.048 Uiso 1 1 calc R . .
H12F H 0.6130 0.9383 0.4869 0.048 Uiso 1 1 calc R . .
C13B C 0.47172(15) 0.72915(10) 0.34776(10) 0.0193(4) Uani 1 1 d . . .
H13B H 0.5341 0.7594 0.3332 0.023 Uiso 1 1 calc R . .
C14B C 0.40558(16) 0.66772(11) 0.28362(10) 0.0226(4) Uani 1 1 d . . .
H14D H 0.4506 0.6375 0.2691 0.034 Uiso 1 1 calc R . .
H14E H 0.3816 0.6885 0.2451 0.034 Uiso 1 1 calc R . .
H14F H 0.3421 0.6377 0.2954 0.034 Uiso 1 1 calc R . .
C15B C 0.51953(17) 0.69818(12) 0.40607(11) 0.0280(4) Uani 1 1 d . . .
H15D H 0.4605 0.6682 0.4219 0.042 Uiso 1 1 calc R . .
H15E H 0.5658 0.7383 0.4456 0.042 Uiso 1 1 calc R . .
H15F H 0.5629 0.6682 0.3882 0.042 Uiso 1 1 calc R . .
C16B C 0.20890(14) 0.72472(10) 0.15040(9) 0.0152(3) Uani 1 1 d . . .
C17B C 0.19552(15) 0.67104(10) 0.09197(9) 0.0182(4) Uani 1 1 d . . .
C18B C 0.15015(14) 0.60233(10) 0.10732(9) 0.0168(4) Uani 1 1 d . . .
C19B C 0.11901(15) 0.53041(10) 0.06655(10) 0.0196(4) Uani 1 1 d . . .
H19B H 0.1258 0.5205 0.0193 0.024 Uiso 1 1 calc R . .
C20B C 0.07833(15) 0.47435(10) 0.09637(10) 0.0207(4) Uani 1 1 d . . .
H20B H 0.0557 0.4254 0.0692 0.025 Uiso 1 1 calc R . .
C21B C 0.07017(15) 0.48890(10) 0.16619(10) 0.0192(4) Uani 1 1 d . . .
H21B H 0.0446 0.4493 0.1861 0.023 Uiso 1 1 calc R . .
C22B C 0.09831(14) 0.55945(10) 0.20725(9) 0.0163(3) Uani 1 1 d . . .
H22B H 0.0915 0.5687 0.2545 0.020 Uiso 1 1 calc R . .
C23B C 0.13699(14) 0.61638(9) 0.17680(9) 0.0140(3) Uani 1 1 d . . .
C24B C 0.22423(18) 0.67736(11) 0.02316(10) 0.0255(4) Uani 1 1 d . . .
H24D H 0.2171 0.7232 0.0133 0.038 Uiso 1 1 calc R . .
H24E H 0.1751 0.6363 -0.0144 0.038 Uiso 1 1 calc R . .
H24F H 0.2992 0.6767 0.0257 0.038 Uiso 1 1 calc R . .
C25B C 0.21078(16) 0.87512(10) 0.14198(10) 0.0207(4) Uani 1 1 d . . .
H25B H 0.2547 0.9274 0.1619 0.025 Uiso 1 1 calc R . .
C26B C 0.1879(2) 0.86234(13) 0.06236(11) 0.0342(5) Uani 1 1 d . . .
H26D H 0.1447 0.8115 0.0405 0.051 Uiso 1 1 calc R . .
H26E H 0.2568 0.8725 0.0476 0.051 Uiso 1 1 calc R . .
H26F H 0.1477 0.8947 0.0477 0.051 Uiso 1 1 calc R . .
C27B C 0.10551(17) 0.86520(12) 0.16703(12) 0.0304(5) Uani 1 1 d . . .
H27D H 0.0683 0.8987 0.1516 0.046 Uiso 1 1 calc R . .
H27E H 0.1221 0.8756 0.2184 0.046 Uiso 1 1 calc R . .
H27F H 0.0585 0.8149 0.1472 0.046 Uiso 1 1 calc R . .
C28B C 0.40379(16) 0.82775(11) 0.13339(11) 0.0246(4) Uani 1 1 d . . .
H28B H 0.3730 0.8105 0.0815 0.030 Uiso 1 1 calc R . .
C29B C 0.4701(2) 0.90855(13) 0.15162(14) 0.0410(6) Uani 1 1 d . . .
H29D H 0.4919 0.9274 0.2027 0.061 Uiso 1 1 calc R . .
H29E H 0.4259 0.9360 0.1312 0.061 Uiso 1 1 calc R . .
H29F H 0.5351 0.9137 0.1325 0.061 Uiso 1 1 calc R . .
C30B C 0.47535(18) 0.78213(14) 0.15578(12) 0.0338(5) Uani 1 1 d . . .
H30D H 0.5335 0.7865 0.1304 0.051 Uiso 1 1 calc R . .
H30E H 0.4313 0.7310 0.1450 0.051 Uiso 1 1 calc R . .
H30F H 0.5071 0.7996 0.2064 0.051 Uiso 1 1 calc R . .
C31B C -0.02131(15) 0.78409(10) 0.30932(11) 0.0203(4) Uani 1 1 d . A .
C32B C -0.12285(16) 0.78295(11) 0.27653(12) 0.0274(5) Uani 1 1 d . . .
C33B C -0.14936(15) 0.73828(10) 0.20708(12) 0.0239(4) Uani 1 1 d . A .
C34B C -0.23990(16) 0.72222(12) 0.15076(14) 0.0329(5) Uani 1 1 d . . .
H34B H -0.2987 0.7407 0.1571 0.039 Uiso 1 1 calc R A .
C35B C -0.24298(17) 0.68001(12) 0.08690(12) 0.0318(5) Uani 1 1 d . A .
H35B H -0.3035 0.6694 0.0487 0.038 Uiso 1 1 calc R . .
C36B C -0.15689(16) 0.65269(12) 0.07830(11) 0.0280(5) Uani 1 1 d . . .
H36B H -0.1599 0.6234 0.0338 0.034 Uiso 1 1 calc R A .
C37B C -0.06660(15) 0.66683(11) 0.13283(10) 0.0222(4) Uani 1 1 d . A .
H37B H -0.0091 0.6472 0.1260 0.027 Uiso 1 1 calc R . .
C38B C -0.06255(14) 0.71050(10) 0.19775(10) 0.0183(4) Uani 1 1 d . . .
C39B C -0.19828(19) 0.82223(13) 0.30259(17) 0.0465(7) Uani 1 1 d . A .
H39D H -0.1640 0.8524 0.3504 0.070 Uiso 1 1 calc R . .
H39E H -0.2662 0.7866 0.3028 0.070 Uiso 1 1 calc R . .
H39F H -0.2138 0.8533 0.2716 0.070 Uiso 1 1 calc R . .
C40B C 0.05126(18) 0.92685(11) 0.40796(12) 0.0281(4) Uani 1 1 d . A .
H40B H -0.0224 0.9223 0.4174 0.034 Uiso 1 1 calc R . .
C41B C 0.0599(2) 0.95866(12) 0.34439(13) 0.0366(5) Uani 1 1 d . . .
H41D H 0.0513 1.0075 0.3545 0.055 Uiso 1 1 calc R A .
H41E H 0.0027 0.9272 0.3038 0.055 Uiso 1 1 calc R . .
H41F H 0.1311 0.9618 0.3340 0.055 Uiso 1 1 calc R . .
C42B C 0.1372(2) 0.97751(13) 0.47198(14) 0.0450(6) Uani 1 1 d . . .
H42D H 0.2097 0.9792 0.4644 0.067 Uiso 1 1 calc R A .
H42E H 0.1277 0.9592 0.5136 0.067 Uiso 1 1 calc R . .
H42F H 0.1295 1.0266 0.4790 0.067 Uiso 1 1 calc R . .
C43B C 0.0052(7) 0.7878(4) 0.4543(4) 0.0320(15) Uani 0.74(3) 1 d PDU A 1
H43B H -0.0001 0.7353 0.4375 0.038 Uiso 0.74(3) 1 calc PR A 1
C44B C 0.0797(9) 0.8132(7) 0.5284(5) 0.0523(17) Uani 0.74(3) 1 d PDU A 1
H44D H 0.0803 0.8626 0.5503 0.078 Uiso 0.74(3) 1 calc PR A 1
H44E H 0.1535 0.8134 0.5253 0.078 Uiso 0.74(3) 1 calc PR A 1
H44F H 0.0526 0.7800 0.5568 0.078 Uiso 0.74(3) 1 calc PR A 1
C45B C -0.1103(7) 0.7887(4) 0.4559(5) 0.0465(16) Uani 0.74(3) 1 d PDU A 1
H45D H -0.1373 0.7604 0.4881 0.070 Uiso 0.74(3) 1 calc PR A 1
H45E H -0.1573 0.7672 0.4086 0.070 Uiso 0.74(3) 1 calc PR A 1
H45F H -0.1106 0.8391 0.4718 0.070 Uiso 0.74(3) 1 calc PR A 1
C43' C 0.0216(18) 0.7979(16) 0.4665(12) 0.039(4) Uani 0.26(3) 1 d PDU A 2
H43' H 0.0028 0.7439 0.4484 0.047 Uiso 0.26(3) 1 calc PR A 2
C44' C 0.113(2) 0.815(2) 0.5326(15) 0.0523(17) Uani 0.26(3) 1 d PDU A 2
H44G H 0.1383 0.8681 0.5533 0.078 Uiso 0.26(3) 1 calc PR A 2
H44H H 0.1732 0.7992 0.5199 0.078 Uiso 0.26(3) 1 calc PR A 2
H44I H 0.0851 0.7902 0.5667 0.078 Uiso 0.26(3) 1 calc PR A 2
C45' C -0.0818(18) 0.8085(15) 0.4833(15) 0.051(4) Uani 0.26(3) 1 d PDU A 2
H45G H -0.0984 0.7854 0.5212 0.077 Uiso 0.26(3) 1 calc PR A 2
H45H H -0.1416 0.7863 0.4415 0.077 Uiso 0.26(3) 1 calc PR A 2
H45I H -0.0728 0.8607 0.4982 0.077 Uiso 0.26(3) 1 calc PR A 2
N1B N 0.17405(11) 0.70102(8) 0.34132(7) 0.0122(3) Uani 1 1 d . . .
N2B N 0.16942(11) 0.69218(8) 0.20361(7) 0.0129(3) Uani 1 1 d . . .
N3B N 0.01761(12) 0.73767(8) 0.26149(8) 0.0156(3) Uani 1 1 d . A .
C1S C 0.7388(11) 1.0111(9) 0.3194(6) 0.101(3) Uani 0.601(6) 1 d PDU B 1
H1S1 H 0.7578 1.0634 0.3409 0.151 Uiso 0.601(6) 1 calc PR B 1
H1S2 H 0.7629 0.9865 0.3546 0.151 Uiso 0.601(6) 1 calc PR B 1
H1S3 H 0.6599 0.9910 0.3016 0.151 Uiso 0.601(6) 1 calc PR B 1
C2S C 0.7933(7) 0.9997(5) 0.2602(5) 0.104(2) Uani 0.601(6) 1 d PDU B 1
H2S1 H 0.8724 1.0137 0.2805 0.125 Uiso 0.601(6) 1 calc PR B 1
H2S2 H 0.7691 0.9469 0.2377 0.125 Uiso 0.601(6) 1 calc PR B 1
C3S C 0.7778(7) 1.0360(4) 0.2079(4) 0.0712(16) Uani 0.601(6) 1 d PDU B 1
H3S1 H 0.8148 1.0890 0.2262 0.085 Uiso 0.601(6) 1 calc PR B 1
H3S2 H 0.6994 1.0283 0.1899 0.085 Uiso 0.601(6) 1 calc PR B 1
C4S C 0.8277(5) 1.0034(4) 0.1481(4) 0.0737(15) Uani 0.601(6) 1 d PDU B 1
H4S1 H 0.9070 1.0143 0.1655 0.088 Uiso 0.601(6) 1 calc PR B 1
H4S2 H 0.7950 0.9498 0.1330 0.088 Uiso 0.601(6) 1 calc PR B 1
C5S C 0.8050(5) 1.0370(3) 0.0857(4) 0.0509(15) Uani 0.601(6) 1 d PDU B 1
H5S1 H 0.8176 1.0899 0.1032 0.061 Uiso 0.601(6) 1 calc PR B 1
H5S2 H 0.8554 1.0304 0.0551 0.061 Uiso 0.601(6) 1 calc PR B 1
C6S C 0.6900(6) 1.0017(5) 0.0442(4) 0.0607(19) Uani 0.601(6) 1 d PDU B 1
H6S1 H 0.6750 0.9487 0.0319 0.091 Uiso 0.601(6) 1 calc PR B 1
H6S2 H 0.6796 1.0188 0.0012 0.091 Uiso 0.601(6) 1 calc PR B 1
H6S3 H 0.6404 1.0145 0.0724 0.091 Uiso 0.601(6) 1 calc PR B 1
C1' C 0.7110(14) 0.9997(10) 0.3274(10) 0.070(3) Uani 0.399(6) 1 d PDU B 2
H1'1 H 0.6374 1.0007 0.3089 0.105 Uiso 0.399(6) 1 calc PR B 2
H1'2 H 0.7305 1.0184 0.3786 0.105 Uiso 0.399(6) 1 calc PR B 2
H1'3 H 0.7138 0.9495 0.3156 0.105 Uiso 0.399(6) 1 calc PR B 2
C2' C 0.7932(8) 1.0484(5) 0.2942(5) 0.0701(19) Uani 0.399(6) 1 d PDU B 2
H2'1 H 0.7810 1.0967 0.2985 0.084 Uiso 0.399(6) 1 calc PR B 2
H2'2 H 0.8684 1.0560 0.3199 0.084 Uiso 0.399(6) 1 calc PR B 2
C3' C 0.7788(12) 1.0130(7) 0.2189(6) 0.078(2) Uani 0.399(6) 1 d PDU B 2
H3'1 H 0.8050 0.9698 0.2166 0.094 Uiso 0.399(6) 1 calc PR B 2
H3'2 H 0.7000 0.9951 0.1970 0.094 Uiso 0.399(6) 1 calc PR B 2
C4' C 0.8311(8) 1.0556(6) 0.1768(5) 0.082(2) Uani 0.399(6) 1 d PDU B 2
H4'1 H 0.9085 1.0776 0.2017 0.098 Uiso 0.399(6) 1 calc PR B 2
H4'2 H 0.7996 1.0962 0.1759 0.098 Uiso 0.399(6) 1 calc PR B 2
C5' C 0.8280(9) 1.0208(7) 0.1013(6) 0.073(3) Uani 0.399(6) 1 d PDU B 2
H5'1 H 0.8774 1.0555 0.0823 0.087 Uiso 0.399(6) 1 calc PR B 2
H5'2 H 0.8523 0.9769 0.0993 0.087 Uiso 0.399(6) 1 calc PR B 2
C6' C 0.7257(11) 1.0025(11) 0.0631(8) 0.083(3) Uani 0.399(6) 1 d PDU B 2
H6'1 H 0.6822 0.9575 0.0716 0.124 Uiso 0.399(6) 1 calc PR B 2
H6'2 H 0.7259 0.9948 0.0132 0.124 Uiso 0.399(6) 1 calc PR B 2
H6'3 H 0.6943 1.0418 0.0767 0.124 Uiso 0.399(6) 1 calc PR B 2

loop_
_atom_site_aniso_label
_atom_site_aniso_U_11
_atom_site_aniso_U_22
_atom_site_aniso_U_33
_atom_site_aniso_U_23
_atom_site_aniso_U_13
_atom_site_aniso_U_12
Cu1 0.01565(11) 0.01460(10) 0.01107(10) 0.00467(8) 0.00404(8) 0.00608(8)
Cl1 0.0289(2) 0.0296(2) 0.0122(2) 0.00262(17) 0.00197(17) 0.0128(2)
P1A 0.0129(2) 0.0145(2) 0.0106(2) 0.00583(16) 0.00362(16) 0.00477(16)
P2A 0.0141(2) 0.0156(2) 0.0135(2) 0.00636(17) 0.00636(17) 0.00705(17)
P3A 0.0175(2) 0.0131(2) 0.0185(2) 0.00120(17) 0.00400(18) 0.00333(17)
P4A 0.0106(2) 0.01105(19) 0.01072(19) 0.00390(15) 0.00341(15) 0.00373(16)
C1A 0.0110(8) 0.0137(8) 0.0124(8) 0.0065(6) 0.0036(6) 0.0042(6)
C2A 0.0127(8) 0.0145(8) 0.0148(8) 0.0050(6) 0.0037(6) 0.0055(6)
C3A 0.0114(8) 0.0145(8) 0.0132(8) 0.0043(6) 0.0042(6) 0.0057(6)
C4A 0.0148(8) 0.0148(8) 0.0174(9) 0.0023(7) 0.0030(7) 0.0041(7)
C5A 0.0211(9) 0.0212(9) 0.0126(8) 0.0016(7) 0.0020(7) 0.0075(7)
C6A 0.0252(10) 0.0198(9) 0.0120(8) 0.0059(7) 0.0061(7) 0.0085(7)
C7A 0.0184(9) 0.0155(8) 0.0147(8) 0.0055(7) 0.0054(7) 0.0048(7)
C8A 0.0119(8) 0.0141(8) 0.0115(8) 0.0030(6) 0.0037(6) 0.0062(6)
C9A 0.0201(9) 0.0152(9) 0.0177(9) 0.0050(7) 0.0041(7) 0.0014(7)
C10A 0.0186(9) 0.0193(9) 0.0117(8) 0.0058(7) 0.0015(7) 0.0085(7)
C11A 0.0282(10) 0.0196(9) 0.0172(9) 0.0057(7) 0.0027(8) 0.0118(8)
C12A 0.0168(9) 0.0339(11) 0.0329(11) 0.0180(9) 0.0027(8) 0.0093(8)
C13A 0.0170(9) 0.0188(9) 0.0170(9) 0.0086(7) 0.0074(7) 0.0050(7)
C14A 0.0147(9) 0.0328(11) 0.0290(10) 0.0153(9) 0.0071(8) 0.0069(8)
C15A 0.0303(11) 0.0285(10) 0.0196(9) 0.0115(8) 0.0141(8) 0.0112(9)
C16A 0.0127(8) 0.0145(8) 0.0144(8) 0.0038(6) 0.0041(6) 0.0057(6)
C17A 0.0138(8) 0.0136(8) 0.0155(8) 0.0049(6) 0.0034(6) 0.0044(7)
C18A 0.0141(8) 0.0126(8) 0.0126(8) 0.0028(6) 0.0017(6) 0.0029(6)
C19A 0.0191(9) 0.0146(8) 0.0164(8) 0.0065(7) 0.0027(7) 0.0034(7)
C20A 0.0212(9) 0.0193(9) 0.0170(9) 0.0088(7) 0.0074(7) 0.0020(7)
C21A 0.0206(9) 0.0247(10) 0.0189(9) 0.0073(8) 0.0116(7) 0.0076(8)
C22A 0.0184(9) 0.0168(8) 0.0158(8) 0.0057(7) 0.0065(7) 0.0067(7)
C23A 0.0138(8) 0.0136(8) 0.0119(8) 0.0042(6) 0.0038(6) 0.0024(6)
C24A 0.0257(10) 0.0186(9) 0.0280(10) 0.0121(8) 0.0126(8) 0.0125(8)
C25A 0.0121(8) 0.0225(9) 0.0193(9) 0.0110(7) 0.0070(7) 0.0062(7)
C26A 0.0155(9) 0.0267(10) 0.0281(10) 0.0135(8) 0.0059(8) 0.0104(8)
C27A 0.0172(9) 0.0225(9) 0.0213(9) 0.0076(8) 0.0018(7) 0.0060(7)
C28A 0.0264(10) 0.0204(9) 0.0189(9) 0.0063(7) 0.0105(8) 0.0141(8)
C29A 0.0329(11) 0.0205(10) 0.0251(10) 0.0010(8) 0.0083(9) 0.0094(8)
C30A 0.0342(12) 0.0330(11) 0.0237(10) 0.0075(9) 0.0161(9) 0.0174(9)
C31A 0.0134(8) 0.0126(8) 0.0187(9) 0.0032(7) 0.0025(7) 0.0017(7)
C32A 0.0138(9) 0.0173(9) 0.0265(10) 0.0036(7) 0.0051(7) 0.0041(7)
C33A 0.0156(9) 0.0177(9) 0.0208(9) 0.0076(7) 0.0060(7) 0.0063(7)
C34A 0.0162(9) 0.0221(9) 0.0263(10) 0.0097(8) 0.0108(7) 0.0087(7)
C35A 0.0229(10) 0.0227(9) 0.0204(9) 0.0078(7) 0.0105(7) 0.0141(8)
C36A 0.0234(9) 0.0157(8) 0.0158(8) 0.0037(7) 0.0038(7) 0.0093(7)
C37A 0.0154(8) 0.0139(8) 0.0164(8) 0.0060(7) 0.0034(7) 0.0053(7)
C38A 0.0148(8) 0.0150(8) 0.0138(8) 0.0061(6) 0.0051(6) 0.0071(7)
C39A 0.0140(9) 0.0232(10) 0.0498(14) 0.0000(9) 0.0089(9) 0.0023(8)
C40A 0.0285(11) 0.0228(10) 0.0195(9) 0.0064(8) 0.0021(8) -0.0001(8)
C41A 0.0314(12) 0.0503(15) 0.0345(12) 0.0236(11) -0.0003(10) 0.0081(11)
C42A 0.0589(16) 0.0297(12) 0.0213(11) 0.0004(9) 0.0052(10) -0.0017(11)
C43A 0.0243(10) 0.0151(9) 0.0251(10) 0.0035(7) 0.0037(8) 0.0016(7)
C44A 0.0292(11) 0.0220(10) 0.0268(11) 0.0081(8) 0.0036(9) -0.0015(8)
C45A 0.0628(17) 0.0154(10) 0.0484(15) 0.0066(10) 0.0245(13) 0.0095(10)
N1A 0.0123(7) 0.0120(7) 0.0102(7) 0.0043(5) 0.0032(5) 0.0034(5)
N2A 0.0126(7) 0.0125(7) 0.0124(7) 0.0047(5) 0.0055(5) 0.0042(5)
N3A 0.0111(7) 0.0126(7) 0.0144(7) 0.0035(6) 0.0039(5) 0.0041(5)
Cu2 0.01642(11) 0.01245(10) 0.01602(11) 0.00512(8) 0.00399(8) 0.00313(8)
Cl2 0.0364(3) 0.0122(2) 0.0335(3) 0.00537(19) 0.0071(2) 0.00468(19)
P1B 0.0128(2) 0.0126(2) 0.0153(2) 0.00352(17) 0.00206(17) 0.00277(16)
P2B 0.0165(2) 0.0165(2) 0.0164(2) 0.00773(17) 0.00570(17) 0.00350(18)
P3B 0.0240(3) 0.0179(2) 0.0276(3) 0.0059(2) 0.0144(2) 0.0093(2)
P4B 0.0119(2) 0.0125(2) 0.0132(2) 0.00537(16) 0.00429(16) 0.00465(16)
C1B 0.0143(8) 0.0124(8) 0.0142(8) 0.0015(6) 0.0032(6) 0.0057(6)
C2B 0.0202(9) 0.0137(8) 0.0133(8) 0.0018(6) 0.0041(7) 0.0072(7)
C3B 0.0193(9) 0.0125(8) 0.0150(8) 0.0029(6) 0.0061(7) 0.0072(7)
C4B 0.0273(10) 0.0192(9) 0.0149(8) 0.0071(7) 0.0085(7) 0.0096(8)
C5B 0.0262(10) 0.0196(9) 0.0236(10) 0.0111(8) 0.0145(8) 0.0080(8)
C6B 0.0167(9) 0.0191(9) 0.0279(10) 0.0096(8) 0.0105(8) 0.0066(7)
C7B 0.0169(9) 0.0174(9) 0.0192(9) 0.0083(7) 0.0057(7) 0.0070(7)
C8B 0.0170(8) 0.0122(8) 0.0155(8) 0.0055(6) 0.0085(7) 0.0073(7)
C9B 0.0268(10) 0.0237(10) 0.0145(9) 0.0060(7) 0.0008(7) 0.0053(8)
C10B 0.0218(10) 0.0162(9) 0.0202(9) 0.0018(7) -0.0050(7) 0.0022(7)
C11B 0.0375(12) 0.0189(10) 0.0206(10) -0.0014(8) 0.0014(9) 0.0065(9)
C12B 0.0247(11) 0.0213(10) 0.0403(13) 0.0041(9) -0.0020(9) -0.0020(8)
C13B 0.0151(9) 0.0219(9) 0.0231(9) 0.0061(8) 0.0052(7) 0.0081(7)
C14B 0.0245(10) 0.0249(10) 0.0215(9) 0.0034(8) 0.0077(8) 0.0131(8)
C15B 0.0286(11) 0.0305(11) 0.0274(11) 0.0052(9) 0.0007(9) 0.0182(9)
C16B 0.0153(8) 0.0178(9) 0.0148(8) 0.0075(7) 0.0048(7) 0.0054(7)
C17B 0.0194(9) 0.0212(9) 0.0162(9) 0.0070(7) 0.0055(7) 0.0070(7)
C18B 0.0164(9) 0.0190(9) 0.0154(8) 0.0047(7) 0.0028(7) 0.0065(7)
C19B 0.0221(9) 0.0225(9) 0.0151(9) 0.0025(7) 0.0054(7) 0.0091(8)
C20B 0.0203(9) 0.0166(9) 0.0222(9) 0.0001(7) 0.0023(7) 0.0061(7)
C21B 0.0181(9) 0.0166(9) 0.0230(9) 0.0073(7) 0.0037(7) 0.0046(7)
C22B 0.0161(9) 0.0177(9) 0.0154(8) 0.0050(7) 0.0028(7) 0.0052(7)
C23B 0.0120(8) 0.0152(8) 0.0149(8) 0.0034(7) 0.0016(6) 0.0057(6)
C24B 0.0364(12) 0.0252(10) 0.0168(9) 0.0064(8) 0.0112(8) 0.0087(9)
C25B 0.0253(10) 0.0169(9) 0.0227(9) 0.0106(7) 0.0066(8) 0.0062(8)
C26B 0.0448(14) 0.0404(13) 0.0233(11) 0.0116(9) 0.0042(10) 0.0225(11)
C27B 0.0288(11) 0.0310(11) 0.0439(13) 0.0240(10) 0.0136(10) 0.0161(9)
C28B 0.0215(10) 0.0324(11) 0.0227(10) 0.0125(8) 0.0108(8) 0.0049(8)
C29B 0.0312(12) 0.0402(14) 0.0493(15) 0.0186(12) 0.0172(11) -0.0036(10)
C30B 0.0253(11) 0.0537(15) 0.0333(12) 0.0196(11) 0.0166(9) 0.0178(10)
C31B 0.0172(9) 0.0152(9) 0.0338(11) 0.0085(8) 0.0131(8) 0.0074(7)
C32B 0.0164(9) 0.0182(9) 0.0527(14) 0.0126(9) 0.0136(9) 0.0076(8)
C33B 0.0142(9) 0.0187(9) 0.0432(12) 0.0175(9) 0.0072(8) 0.0050(7)
C34B 0.0134(9) 0.0286(11) 0.0628(16) 0.0281(11) 0.0046(10) 0.0071(8)
C35B 0.0184(10) 0.0341(12) 0.0412(13) 0.0245(10) -0.0050(9) 0.0015(9)
C36B 0.0208(10) 0.0348(11) 0.0263(10) 0.0187(9) -0.0006(8) 0.0007(8)
C37B 0.0168(9) 0.0287(10) 0.0227(10) 0.0142(8) 0.0022(7) 0.0052(8)
C38B 0.0130(8) 0.0185(9) 0.0262(10) 0.0154(8) 0.0031(7) 0.0033(7)
C39B 0.0209(11) 0.0294(12) 0.090(2) 0.0049(13) 0.0178(12) 0.0128(10)
C40B 0.0287(11) 0.0175(9) 0.0413(12) 0.0040(9) 0.0163(9) 0.0097(8)
C41B 0.0414(13) 0.0214(11) 0.0524(15) 0.0134(10) 0.0170(11) 0.0115(10)
C42B 0.0502(16) 0.0244(12) 0.0507(16) -0.0049(11) 0.0050(12) 0.0098(11)
C43B 0.051(3) 0.022(2) 0.031(2) 0.0067(19) 0.025(2) 0.014(2)
C44B 0.072(5) 0.056(2) 0.0350(19) 0.0191(16) 0.024(3) 0.016(4)
C45B 0.055(3) 0.044(3) 0.046(4) 0.010(3) 0.038(3) 0.007(2)
C43' 0.047(6) 0.037(6) 0.042(6) 0.018(5) 0.029(5) 0.010(5)
C44' 0.072(5) 0.056(2) 0.0350(19) 0.0191(16) 0.024(3) 0.016(4)
C45' 0.056(8) 0.061(8) 0.050(8) 0.017(7) 0.034(7) 0.025(6)
N1B 0.0122(7) 0.0129(7) 0.0131(7) 0.0052(5) 0.0041(5) 0.0043(5)
N2B 0.0141(7) 0.0132(7) 0.0126(7) 0.0049(5) 0.0042(5) 0.0040(6)
N3B 0.0133(7) 0.0170(7) 0.0206(8) 0.0093(6) 0.0062(6) 0.0070(6)
C1S 0.133(9) 0.108(7) 0.057(4) 0.001(4) -0.020(4) 0.069(7)
C2S 0.098(4) 0.106(5) 0.106(4) 0.023(4) 0.007(4) 0.040(4)
C3S 0.050(3) 0.076(4) 0.097(3) 0.020(3) 0.017(3) 0.036(3)
C4S 0.055(3) 0.057(3) 0.102(3) 0.005(3) 0.006(3) 0.024(2)
C5S 0.027(3) 0.039(3) 0.078(3) 0.003(2) 0.002(2) 0.009(2)
C6S 0.038(4) 0.054(3) 0.067(4) -0.008(3) 0.010(2) -0.008(3)
C1' 0.067(6) 0.067(6) 0.084(6) 0.015(5) 0.008(5) 0.043(5)
C2' 0.069(4) 0.070(4) 0.085(4) 0.017(3) 0.013(3) 0.048(3)
C3' 0.077(4) 0.077(5) 0.079(4) 0.031(4) -0.001(3) 0.027(4)
C4' 0.059(4) 0.083(5) 0.095(4) 0.004(4) 0.026(3) 0.014(4)
C5' 0.038(4) 0.070(5) 0.096(5) -0.019(4) 0.028(4) 0.012(4)
C6' 0.063(7) 0.101(7) 0.090(6) 0.011(6) 0.032(4) 0.033(7)

loop_
_atom_type_symbol
_atom_type_description
_atom_type_scat_dispersion_real
_atom_type_scat_dispersion_imag
_atom_type_scat_source
C C 0.0033 0.0016 'International Tables Vol C Tables 4.2.6.8 and 6.1.1.4'
H H 0.0000 0.0000 'International Tables Vol C Tables 4.2.6.8 and 6.1.1.4'
Cl Cl 0.1484 0.1585 'International Tables Vol C Tables 4.2.6.8 and 6.1.1.4'
Cu Cu 0.3201 1.2651 'International Tables Vol C Tables 4.2.6.8 and 6.1.1.4'
N N 0.0061 0.0033 'International Tables Vol C Tables 4.2.6.8 and 6.1.1.4'
P P 0.1023 0.0942 'International Tables Vol C Tables 4.2.6.8 and 6.1.1.4'

loop_
_geom_angle_atom_site_label_1
_geom_angle_atom_site_label_2
_geom_angle_atom_site_label_3
_geom_angle
_geom_angle_site_symmetry_1
_geom_angle_site_symmetry_3
_geom_angle_publ_flag
P2A Cu1 P1A 129.123(19) . . ?
P2A Cu1 Cl1 115.360(19) . . ?
P1A Cu1 Cl1 105.780(18) . . ?
P2A Cu1 P4A 85.992(17) . . ?
P1A Cu1 P4A 86.652(17) . . ?
Cl1 Cu1 P4A 133.52(2) . . ?
C1A P1A C13A 107.88(8) . . ?
C1A P1A C10A 107.20(8) . . ?
C13A P1A C10A 104.50(8) . . ?
C1A P1A Cu1 101.99(5) . . ?
C13A P1A Cu1 119.21(6) . . ?
C10A P1A Cu1 115.36(6) . . ?
C16A P2A C28A 107.36(8) . . ?
C16A P2A C25A 103.36(8) . . ?
C28A P2A C25A 104.81(9) . . ?
C16A P2A Cu1 105.28(6) . . ?
C28A P2A Cu1 113.10(6) . . ?
C25A P2A Cu1 121.80(6) . . ?
C31A P3A C43A 105.13(8) . . ?
C31A P3A C40A 99.92(9) . . ?
C43A P3A C40A 105.75(9) . . ?
N2A P4A N1A 103.09(7) . . ?
N2A P4A N3A 101.79(7) . . ?
N1A P4A N3A 102.98(7) . . ?
N2A P4A Cu1 107.98(5) . . ?
N1A P4A Cu1 100.09(5) . . ?
N3A P4A Cu1 136.71(5) . . ?
C2A C1A N1A 109.14(14) . . ?
C2A C1A P1A 131.91(13) . . ?
N1A C1A P1A 116.74(12) . . ?
C1A C2A C3A 107.45(14) . . ?
C1A C2A C9A 128.91(15) . . ?
C3A C2A C9A 123.62(15) . . ?
C4A C3A C8A 120.17(15) . . ?
C4A C3A C2A 131.58(16) . . ?
C8A C3A C2A 108.16(15) . . ?
C5A C4A C3A 119.01(16) . . ?
C5A C4A H4A 120.5 . . ?
C3A C4A H4A 120.5 . . ?
C4A C5A C6A 120.04(17) . . ?
C4A C5A H5A 120.0 . . ?
C6A C5A H5A 120.0 . . ?
C7A C6A C5A 122.27(16) . . ?
C7A C6A H6A 118.9 . . ?
C5A C6A H6A 118.9 . . ?
C6A C7A C8A 117.77(16) . . ?
C6A C7A H7A 121.1 . . ?
C8A C7A H7A 121.1 . . ?
C7A C8A N1A 131.25(16) . . ?
C7A C8A C3A 120.72(15) . . ?
N1A C8A C3A 108.00(14) . . ?
C2A C9A H9A1 109.5 . . ?
C2A C9A H9A2 109.5 . . ?
H9A1 C9A H9A2 109.5 . . ?
C2A C9A H9A3 109.5 . . ?
H9A1 C9A H9A3 109.5 . . ?
H9A2 C9A H9A3 109.5 . . ?
C11A C10A C12A 110.81(16) . . ?
C11A C10A P1A 114.66(13) . . ?
C12A C10A P1A 110.39(12) . . ?
C11A C10A H10A 106.8 . . ?
C12A C10A H10A 106.8 . . ?
P1A C10A H10A 106.8 . . ?
C10A C11A H11A 109.5 . . ?
C10A C11A H11B 109.5 . . ?
H11A C11A H11B 109.5 . . ?
C10A C11A H11C 109.5 . . ?
H11A C11A H11C 109.5 . . ?
H11B C11A H11C 109.5 . . ?
C10A C12A H12A 109.5 . . ?
C10A C12A H12B 109.5 . . ?
H12A C12A H12B 109.5 . . ?
C10A C12A H12C 109.5 . . ?
H12A C12A H12C 109.5 . . ?
H12B C12A H12C 109.5 . . ?
C14A C13A C15A 110.13(16) . . ?
C14A C13A P1A 110.54(12) . . ?
C15A C13A P1A 105.90(13) . . ?
C14A C13A H13A 110.1 . . ?
C15A C13A H13A 110.1 . . ?
P1A C13A H13A 110.1 . . ?
C13A C14A H14A 109.5 . . ?
C13A C14A H14B 109.5 . . ?
H14A C14A H14B 109.5 . . ?
C13A C14A H14C 109.5 . . ?
H14A C14A H14C 109.5 . . ?
H14B C14A H14C 109.5 . . ?
C13A C15A H15A 109.5 . . ?
C13A C15A H15B 109.5 . . ?
H15A C15A H15B 109.5 . . ?
C13A C15A H15C 109.5 . . ?
H15A C15A H15C 109.5 . . ?
H15B C15A H15C 109.5 . . ?
C17A C16A N2A 109.52(14) . . ?
C17A C16A P2A 134.37(13) . . ?
N2A C16A P2A 116.10(12) . . ?
C16A C17A C18A 107.08(15) . . ?
C16A C17A C24A 130.86(16) . . ?
C18A C17A C24A 122.05(15) . . ?
C19A C18A C23A 120.44(16) . . ?
C19A C18A C17A 131.21(16) . . ?
C23A C18A C17A 108.34(14) . . ?
C20A C19A C18A 118.29(16) . . ?
C20A C19A H19A 120.9 . . ?
C18A C19A H19A 120.9 . . ?
C19A C20A C21A 120.80(16) . . ?
C19A C20A H20A 119.6 . . ?
C21A C20A H20A 119.6 . . ?
C22A C21A C20A 121.87(17) . . ?
C22A C21A H21A 119.1 . . ?
C20A C21A H21A 119.1 . . ?
C21A C22A C23A 117.58(16) . . ?
C21A C22A H22A 121.2 . . ?
C23A C22A H22A 121.2 . . ?
C22A C23A N2A 131.01(16) . . ?
C22A C23A C18A 121.00(15) . . ?
N2A C23A C18A 107.98(14) . . ?
C17A C24A H24A 109.5 . . ?
C17A C24A H24B 109.5 . . ?
H24A C24A H24B 109.5 . . ?
C17A C24A H24C 109.5 . . ?
H24A C24A H24C 109.5 . . ?
H24B C24A H24C 109.5 . . ?
C27A C25A C26A 110.07(15) . . ?
C27A C25A P2A 110.02(12) . . ?
C26A C25A P2A 114.71(13) . . ?
C27A C25A H25A 107.2 . . ?
C26A C25A H25A 107.2 . . ?
P2A C25A H25A 107.2 . . ?
C25A C26A H26A 109.5 . . ?
C25A C26A H26B 109.5 . . ?
H26A C26A H26B 109.5 . . ?
C25A C26A H26C 109.5 . . ?
H26A C26A H26C 109.5 . . ?
H26B C26A H26C 109.5 . . ?
C25A C27A H27A 109.5 . . ?
C25A C27A H27B 109.5 . . ?
H27A C27A H27B 109.5 . . ?
C25A C27A H27C 109.5 . . ?
H27A C27A H27C 109.5 . . ?
H27B C27A H27C 109.5 . . ?
C29A C28A C30A 111.05(16) . . ?
C29A C28A P2A 110.98(13) . . ?
C30A C28A P2A 107.43(13) . . ?
C29A C28A H28A 109.1 . . ?
C30A C28A H28A 109.1 . . ?
P2A C28A H28A 109.1 . . ?
C28A C29A H29A 109.5 . . ?
C28A C29A H29B 109.5 . . ?
H29A C29A H29B 109.5 . . ?
C28A C29A H29C 109.5 . . ?
H29A C29A H29C 109.5 . . ?
H29B C29A H29C 109.5 . . ?
C28A C30A H30A 109.5 . . ?
C28A C30A H30B 109.5 . . ?
H30A C30A H30B 109.5 . . ?
C28A C30A H30C 109.5 . . ?
H30A C30A H30C 109.5 . . ?
H30B C30A H30C 109.5 . . ?
C32A C31A N3A 108.61(15) . . ?
C32A C31A P3A 134.85(14) . . ?
N3A C31A P3A 116.50(12) . . ?
C31A C32A C33A 107.90(16) . . ?
C31A C32A C39A 130.17(17) . . ?
C33A C32A C39A 121.91(17) . . ?
C34A C33A C38A 120.34(17) . . ?
C34A C33A C32A 131.21(17) . . ?
C38A C33A C32A 108.42(15) . . ?
C35A C34A C33A 119.16(17) . . ?
C35A C34A H34A 120.4 . . ?
C33A C34A H34A 120.4 . . ?
C34A C35A C36A 120.00(17) . . ?
C34A C35A H35A 120.0 . . ?
C36A C35A H35A 120.0 . . ?
C37A C36A C35A 122.35(17) . . ?
C37A C36A H36A 118.8 . . ?
C35A C36A H36A 118.8 . . ?
C36A C37A C38A 117.46(16) . . ?
C36A C37A H37A 121.3 . . ?
C38A C37A H37A 121.3 . . ?
C37A C38A N3A 132.21(16) . . ?
C37A C38A C33A 120.53(16) . . ?
N3A C38A C33A 107.16(15) . . ?
C32A C39A H39A 109.5 . . ?
C32A C39A H39B 109.5 . . ?
H39A C39A H39B 109.5 . . ?
C32A C39A H39C 109.5 . . ?
H39A C39A H39C 109.5 . . ?
H39B C39A H39C 109.5 . . ?
C41A C40A C42A 110.72(19) . . ?
C41A C40A P3A 116.78(15) . . ?
C42A C40A P3A 111.22(15) . . ?
C41A C40A H40A 105.8 . . ?
C42A C40A H40A 105.8 . . ?
P3A C40A H40A 105.8 . . ?
C40A C41A H41A 109.5 . . ?
C40A C41A H41B 109.5 . . ?
H41A C41A H41B 109.5 . . ?
C40A C41A H41C 109.5 . . ?
H41A C41A H41C 109.5 . . ?
H41B C41A H41C 109.5 . . ?
C40A C42A H42A 109.5 . . ?
C40A C42A H42B 109.5 . . ?
H42A C42A H42B 109.5 . . ?
C40A C42A H42C 109.5 . . ?
H42A C42A H42C 109.5 . . ?
H42B C42A H42C 109.5 . . ?
C44A C43A C45A 107.79(17) . . ?
C44A C43A P3A 111.79(13) . . ?
C45A C43A P3A 108.06(14) . . ?
C44A C43A H43A 109.7 . . ?
C45A C43A H43A 109.7 . . ?
P3A C43A H43A 109.7 . . ?
C43A C44A H44A 109.5 . . ?
C43A C44A H44B 109.5 . . ?
H44A C44A H44B 109.5 . . ?
C43A C44A H44C 109.5 . . ?
H44A C44A H44C 109.5 . . ?
H44B C44A H44C 109.5 . . ?
C43A C45A H45A 109.5 . . ?
C43A C45A H45B 109.5 . . ?
H45A C45A H45B 109.5 . . ?
C43A C45A H45C 109.5 . . ?
H45A C45A H45C 109.5 . . ?
H45B C45A H45C 109.5 . . ?
C8A N1A C1A 107.15(13) . . ?
C8A N1A P4A 133.38(11) . . ?
C1A N1A P4A 119.36(11) . . ?
C23A N2A C16A 107.06(13) . . ?
C23A N2A P4A 129.95(12) . . ?
C16A N2A P4A 118.56(11) . . ?
C38A N3A C31A 107.79(14) . . ?
C38A N3A P4A 133.69(12) . . ?
C31A N3A P4A 118.30(11) . . ?
P1B Cu2 Cl2 115.60(2) . . ?
P1B Cu2 P2B 130.66(2) . . ?
Cl2 Cu2 P2B 106.015(19) . . ?
P1B Cu2 P4B 86.721(18) . . ?
Cl2 Cu2 P4B 128.98(2) . . ?
P2B Cu2 P4B 87.042(17) . . ?
C1B P1B C10B 106.52(8) . . ?
C1B P1B C13B 103.31(8) . . ?
C10B P1B C13B 105.07(9) . . ?
C1B P1B Cu2 105.40(6) . . ?
C10B P1B Cu2 114.58(6) . . ?
C13B P1B Cu2 120.63(6) . . ?
C16B P2B C28B 105.86(9) . . ?
C16B P2B C25B 108.27(8) . . ?
C28B P2B C25B 104.63(9) . . ?
C16B P2B Cu2 102.17(6) . . ?
C28B P2B Cu2 123.74(7) . . ?
C25B P2B Cu2 111.33(6) . . ?
C31B P3B C43B 100.1(3) . . ?
C31B P3B C40B 103.77(9) . . ?
C43B P3B C40B 106.4(2) . . ?
C31B P3B C43' 109.0(9) . . ?
C40B P3B C43' 103.0(9) . . ?
N2B P4B N1B 102.96(7) . . ?
N2B P4B N3B 103.10(7) . . ?
N1B P4B N3B 102.24(7) . . ?
N2B P4B Cu2 99.28(5) . . ?
N1B P4B Cu2 107.60(5) . . ?
N3B P4B Cu2 137.24(5) . . ?
C2B C1B N1B 109.28(15) . . ?
C2B C1B P1B 133.95(14) . . ?
N1B C1B P1B 116.76(12) . . ?
C1B C2B C3B 107.46(15) . . ?
C1B C2B C9B 130.20(17) . . ?
C3B C2B C9B 122.32(16) . . ?
C4B C3B C8B 120.31(17) . . ?
C4B C3B C2B 131.58(17) . . ?
C8B C3B C2B 108.10(15) . . ?
C5B C4B C3B 118.83(17) . . ?
C5B C4B H4B 120.6 . . ?
C3B C4B H4B 120.6 . . ?
C4B C5B C6B 120.43(17) . . ?
C4B C5B H5B 119.8 . . ?
C6B C5B H5B 119.8 . . ?
C7B C6B C5B 121.93(17) . . ?
C7B C6B H6B 119.0 . . ?
C5B C6B H6B 119.0 . . ?
C6B C7B C8B 117.48(17) . . ?
C6B C7B H7B 121.3 . . ?
C8B C7B H7B 121.3 . . ?
C7B C8B N1B 131.04(16) . . ?
C7B C8B C3B 120.98(15) . . ?
N1B C8B C3B 107.98(15) . . ?
C2B C9B H9B1 109.5 . . ?
C2B C9B H9B2 109.5 . . ?
H9B1 C9B H9B2 109.5 . . ?
C2B C9B H9B3 109.5 . . ?
H9B1 C9B H9B3 109.5 . . ?
H9B2 C9B H9B3 109.5 . . ?
C11B C10B C12B 111.22(17) . . ?
C11B C10B P1B 111.18(13) . . ?
C12B C10B P1B 107.83(14) . . ?
C11B C10B H10B 108.9 . . ?
C12B C10B H10B 108.9 . . ?
P1B C10B H10B 108.9 . . ?
C10B C11B H11D 109.5 . . ?
C10B C11B H11E 109.5 . . ?
H11D C11B H11E 109.5 . . ?
C10B C11B H11F 109.5 . . ?
H11D C11B H11F 109.5 . . ?
H11E C11B H11F 109.5 . . ?
C10B C12B H12D 109.5 . . ?
C10B C12B H12E 109.5 . . ?
H12D C12B H12E 109.5 . . ?
C10B C12B H12F 109.5 . . ?
H12D C12B H12F 109.5 . . ?
H12E C12B H12F 109.5 . . ?
C14B C13B C15B 110.38(16) . . ?
C14B C13B P1B 109.90(12) . . ?
C15B C13B P1B 114.89(13) . . ?
C14B C13B H13B 107.1 . . ?
C15B C13B H13B 107.1 . . ?
P1B C13B H13B 107.1 . . ?
C13B C14B H14D 109.5 . . ?
C13B C14B H14E 109.5 . . ?
H14D C14B H14E 109.5 . . ?
C13B C14B H14F 109.5 . . ?
H14D C14B H14F 109.5 . . ?
H14E C14B H14F 109.5 . . ?
C13B C15B H15D 109.5 . . ?
C13B C15B H15E 109.5 . . ?
H15D C15B H15E 109.5 . . ?
C13B C15B H15F 109.5 . . ?
H15D C15B H15F 109.5 . . ?
H15E C15B H15F 109.5 . . ?
C17B C16B N2B 109.14(15) . . ?
C17B C16B P2B 132.50(14) . . ?
N2B C16B P2B 116.49(12) . . ?
C16B C17B C18B 107.63(15) . . ?
C16B C17B C24B 129.24(17) . . ?
C18B C17B C24B 123.10(17) . . ?
C19B C18B C23B 120.07(16) . . ?
C19B C18B C17B 131.86(17) . . ?
C23B C18B C17B 108.06(15) . . ?
C20B C19B C18B 118.74(17) . . ?
C20B C19B H19B 120.6 . . ?
C18B C19B H19B 120.6 . . ?
C19B C20B C21B 120.57(17) . . ?
C19B C20B H20B 119.7 . . ?
C21B C20B H20B 119.7 . . ?
C22B C21B C20B 121.90(17) . . ?
C22B C21B H21B 119.1 . . ?
C20B C21B H21B 119.1 . . ?
C21B C22B C23B 117.72(16) . . ?
C21B C22B H22B 121.1 . . ?
C23B C22B H22B 121.1 . . ?
C22B C23B N2B 131.20(16) . . ?
C22B C23B C18B 120.91(16) . . ?
N2B C23B C18B 107.89(15) . . ?
C17B C24B H24D 109.5 . . ?
C17B C24B H24E 109.5 . . ?
H24D C24B H24E 109.5 . . ?
C17B C24B H24F 109.5 . . ?
H24D C24B H24F 109.5 . . ?
H24E C24B H24F 109.5 . . ?
C26B C25B C27B 110.68(18) . . ?
C26B C25B P2B 115.13(14) . . ?
C27B C25B P2B 110.55(13) . . ?
C26B C25B H25B 106.7 . . ?
C27B C25B H25B 106.7 . . ?
P2B C25B H25B 106.7 . . ?
C25B C26B H26D 109.5 . . ?
C25B C26B H26E 109.5 . . ?
H26D C26B H26E 109.5 . . ?
C25B C26B H26F 109.5 . . ?
H26D C26B H26F 109.5 . . ?
H26E C26B H26F 109.5 . . ?
C25B C27B H27D 109.5 . . ?
C25B C27B H27E 109.5 . . ?
H27D C27B H27E 109.5 . . ?
C25B C27B H27F 109.5 . . ?
H27D C27B H27F 109.5 . . ?
H27E C27B H27F 109.5 . . ?
C30B C28B C29B 110.55(19) . . ?
C30B C28B P2B 111.18(13) . . ?
C29B C28B P2B 107.52(15) . . ?
C30B C28B H28B 109.2 . . ?
C29B C28B H28B 109.2 . . ?
P2B C28B H28B 109.2 . . ?
C28B C29B H29D 109.5 . . ?
C28B C29B H29E 109.5 . . ?
H29D C29B H29E 109.5 . . ?
C28B C29B H29F 109.5 . . ?
H29D C29B H29F 109.5 . . ?
H29E C29B H29F 109.5 . . ?
C28B C30B H30D 109.5 . . ?
C28B C30B H30E 109.5 . . ?
H30D C30B H30E 109.5 . . ?
C28B C30B H30F 109.5 . . ?
H30D C30B H30F 109.5 . . ?
H30E C30B H30F 109.5 . . ?
C32B C31B N3B 108.43(17) . . ?
C32B C31B P3B 134.46(16) . . ?
N3B C31B P3B 116.89(13) . . ?
C31B C32B C33B 108.34(17) . . ?
C31B C32B C39B 130.0(2) . . ?
C33B C32B C39B 121.6(2) . . ?
C38B C33B C34B 120.0(2) . . ?
C38B C33B C32B 108.42(17) . . ?
C34B C33B C32B 131.48(19) . . ?
C35B C34B C33B 119.9(2) . . ?
C35B C34B H34B 120.1 . . ?
C33B C34B H34B 120.1 . . ?
C34B C35B C36B 119.62(19) . . ?
C34B C35B H35B 120.2 . . ?
C36B C35B H35B 120.2 . . ?
C37B C36B C35B 122.1(2) . . ?
C37B C36B H36B 118.9 . . ?
C35B C36B H36B 118.9 . . ?
C36B C37B C38B 118.43(19) . . ?
C36B C37B H37B 120.8 . . ?
C38B C37B H37B 120.8 . . ?
C37B C38B C33B 119.89(18) . . ?
C37B C38B N3B 132.59(17) . . ?
C33B C38B N3B 107.48(17) . . ?
C32B C39B H39D 109.5 . . ?
C32B C39B H39E 109.5 . . ?
H39D C39B H39E 109.5 . . ?
C32B C39B H39F 109.5 . . ?
H39D C39B H39F 109.5 . . ?
H39E C39B H39F 109.5 . . ?
C41B C40B C42B 109.49(19) . . ?
C41B C40B P3B 111.68(15) . . ?
C42B C40B P3B 108.20(16) . . ?
C41B C40B H40B 109.1 . . ?
C42B C40B H40B 109.1 . . ?
P3B C40B H40B 109.1 . . ?
C40B C41B H41D 109.5 . . ?
C40B C41B H41E 109.5 . . ?
H41D C41B H41E 109.5 . . ?
C40B C41B H41F 109.5 . . ?
H41D C41B H41F 109.5 . . ?
H41E C41B H41F 109.5 . . ?
C40B C42B H42D 109.5 . . ?
C40B C42B H42E 109.5 . . ?
H42D C42B H42E 109.5 . . ?
C40B C42B H42F 109.5 . . ?
H42D C42B H42F 109.5 . . ?
H42E C42B H42F 109.5 . . ?
C45B C43B C44B 111.6(5) . . ?
C45B C43B P3B 117.7(4) . . ?
C44B C43B P3B 109.9(5) . . ?
C45B C43B H43B 105.5 . . ?
C44B C43B H43B 105.5 . . ?
P3B C43B H43B 105.5 . . ?
C45' C43' C44' 112.5(15) . . ?
C45' C43' P3B 119.3(15) . . ?
C44' C43' P3B 112.0(17) . . ?
C45' C43' H43' 103.6 . . ?
C44' C43' H43' 103.6 . . ?
P3B C43' H43' 103.6 . . ?
C43' C44' H44G 109.5 . . ?
C43' C44' H44H 109.5 . . ?
H44G C44' H44H 109.5 . . ?
C43' C44' H44I 109.5 . . ?
H44G C44' H44I 109.5 . . ?
H44H C44' H44I 109.5 . . ?
C43' C45' H45G 109.5 . . ?
C43' C45' H45H 109.5 . . ?
H45G C45' H45H 109.5 . . ?
C43' C45' H45I 109.5 . . ?
H45G C45' H45I 109.5 . . ?
H45H C45' H45I 109.5 . . ?
C8B N1B C1B 107.18(13) . . ?
C8B N1B P4B 130.53(12) . . ?
C1B N1B P4B 118.05(11) . . ?
C23B N2B C16B 107.18(13) . . ?
C23B N2B P4B 134.04(12) . . ?
C16B N2B P4B 118.29(11) . . ?
C38B N3B C31B 107.28(15) . . ?
C38B N3B P4B 130.08(13) . . ?
C31B N3B P4B 118.43(12) . . ?
C3S C2S C1S 118.5(9) . . ?
C3S C2S H2S1 107.7 . . ?
C1S C2S H2S1 107.7 . . ?
C3S C2S H2S2 107.7 . . ?
C1S C2S H2S2 107.7 . . ?
H2S1 C2S H2S2 107.1 . . ?
C2S C3S C4S 106.3(7) . . ?
C2S C3S H3S1 110.5 . . ?
C4S C3S H3S1 110.5 . . ?
C2S C3S H3S2 110.5 . . ?
C4S C3S H3S2 110.5 . . ?
H3S1 C3S H3S2 108.7 . . ?
C5S C4S C3S 108.9(5) . . ?
C5S C4S H4S1 109.9 . . ?
C3S C4S H4S1 109.9 . . ?
C5S C4S H4S2 109.9 . . ?
C3S C4S H4S2 109.9 . . ?
H4S1 C4S H4S2 108.3 . . ?
C6S C5S C4S 110.4(6) . . ?
C6S C5S H5S1 109.6 . . ?
C4S C5S H5S1 109.6 . . ?
C6S C5S H5S2 109.6 . . ?
C4S C5S H5S2 109.6 . . ?
H5S1 C5S H5S2 108.1 . . ?
C2' C1' H1'1 109.5 . . ?
C2' C1' H1'2 109.5 . . ?
H1'1 C1' H1'2 109.5 . . ?
C2' C1' H1'3 109.5 . . ?
H1'1 C1' H1'3 109.5 . . ?
H1'2 C1' H1'3 109.5 . . ?
C3' C2' C1' 110.3(11) . . ?
C3' C2' H2'1 109.6 . . ?
C1' C2' H2'1 109.6 . . ?
C3' C2' H2'2 109.6 . . ?
C1' C2' H2'2 109.6 . . ?
H2'1 C2' H2'2 108.1 . . ?
C4' C3' C2' 117.9(10) . . ?
C4' C3' H3'1 107.8 . . ?
C2' C3' H3'1 107.8 . . ?
C4' C3' H3'2 107.8 . . ?
C2' C3' H3'2 107.8 . . ?
H3'1 C3' H3'2 107.2 . . ?
C3' C4' C5' 120.3(11) . . ?
C3' C4' H4'1 107.2 . . ?
C5' C4' H4'1 107.2 . . ?
C3' C4' H4'2 107.2 . . ?
C5' C4' H4'2 107.2 . . ?
H4'1 C4' H4'2 106.9 . . ?
C6' C5' C4' 108.6(10) . . ?
C6' C5' H5'1 110.0 . . ?
C4' C5' H5'1 110.0 . . ?
C6' C5' H5'2 110.0 . . ?
C4' C5' H5'2 110.0 . . ?
H5'1 C5' H5'2 108.3 . . ?
C5' C6' H6'1 109.5 . . ?
C5' C6' H6'2 109.5 . . ?
H6'1 C6' H6'2 109.5 . . ?
C5' C6' H6'3 109.5 . . ?
H6'1 C6' H6'3 109.5 . . ?
H6'2 C6' H6'3 109.5 . . ?

loop_
_geom_bond_atom_site_label_1
_geom_bond_atom_site_label_2
_geom_bond_distance
_geom_bond_site_symmetry_2
_geom_bond_publ_flag
Cu1 P2A 2.2632(5) . ?
Cu1 P1A 2.2645(5) . ?
Cu1 Cl1 2.2686(5) . ?
Cu1 P4A 2.2994(5) . ?
P1A C1A 1.8156(17) . ?
P1A C13A 1.8480(18) . ?
P1A C10A 1.8525(17) . ?
P2A C16A 1.8218(17) . ?
P2A C28A 1.8483(18) . ?
P2A C25A 1.8635(18) . ?
P3A C31A 1.8361(18) . ?
P3A C43A 1.8703(19) . ?
P3A C40A 1.873(2) . ?
P4A N2A 1.7267(14) . ?
P4A N1A 1.7299(14) . ?
P4A N3A 1.7335(14) . ?
C1A C2A 1.369(2) . ?
C1A N1A 1.440(2) . ?
C2A C3A 1.437(2) . ?
C2A C9A 1.501(2) . ?
C3A C4A 1.404(2) . ?
C3A C8A 1.407(2) . ?
C4A C5A 1.377(2) . ?
C4A H4A 0.9500 . ?
C5A C6A 1.398(3) . ?
C5A H5A 0.9500 . ?
C6A C7A 1.383(2) . ?
C6A H6A 0.9500 . ?
C7A C8A 1.395(2) . ?
C7A H7A 0.9500 . ?
C8A N1A 1.402(2) . ?
C9A H9A1 0.9800 . ?
C9A H9A2 0.9800 . ?
C9A H9A3 0.9800 . ?
C10A C11A 1.524(2) . ?
C10A C12A 1.526(3) . ?
C10A H10A 1.0000 . ?
C11A H11A 0.9800 . ?
C11A H11B 0.9800 . ?
C11A H11C 0.9800 . ?
C12A H12A 0.9800 . ?
C12A H12B 0.9800 . ?
C12A H12C 0.9800 . ?
C13A C14A 1.528(3) . ?
C13A C15A 1.534(2) . ?
C13A H13A 1.0000 . ?
C14A H14A 0.9800 . ?
C14A H14B 0.9800 . ?
C14A H14C 0.9800 . ?
C15A H15A 0.9800 . ?
C15A H15B 0.9800 . ?
C15A H15C 0.9800 . ?
C16A C17A 1.369(2) . ?
C16A N2A 1.436(2) . ?
C17A C18A 1.439(2) . ?
C17A C24A 1.499(2) . ?
C18A C19A 1.405(2) . ?
C18A C23A 1.406(2) . ?
C19A C20A 1.378(3) . ?
C19A H19A 0.9500 . ?
C20A C21A 1.400(3) . ?
C20A H20A 0.9500 . ?
C21A C22A 1.385(2) . ?
C21A H21A 0.9500 . ?
C22A C23A 1.397(2) . ?
C22A H22A 0.9500 . ?
C23A N2A 1.403(2) . ?
C24A H24A 0.9800 . ?
C24A H24B 0.9800 . ?
C24A H24C 0.9800 . ?
C25A C27A 1.526(3) . ?
C25A C26A 1.530(2) . ?
C25A H25A 1.0000 . ?
C26A H26A 0.9800 . ?
C26A H26B 0.9800 . ?
C26A H26C 0.9800 . ?
C27A H27A 0.9800 . ?
C27A H27B 0.9800 . ?
C27A H27C 0.9800 . ?
C28A C29A 1.528(3) . ?
C28A C30A 1.535(3) . ?
C28A H28A 1.0000 . ?
C29A H29A 0.9800 . ?
C29A H29B 0.9800 . ?
C29A H29C 0.9800 . ?
C30A H30A 0.9800 . ?
C30A H30B 0.9800 . ?
C30A H30C 0.9800 . ?
C31A C32A 1.367(2) . ?
C31A N3A 1.434(2) . ?
C32A C33A 1.430(3) . ?
C32A C39A 1.497(3) . ?
C33A C34A 1.401(2) . ?
C33A C38A 1.408(2) . ?
C34A C35A 1.376(3) . ?
C34A H34A 0.9500 . ?
C35A C36A 1.398(3) . ?
C35A H35A 0.9500 . ?
C36A C37A 1.388(2) . ?
C36A H36A 0.9500 . ?
C37A C38A 1.402(2) . ?
C37A H37A 0.9500 . ?
C38A N3A 1.407(2) . ?
C39A H39A 0.9800 . ?
C39A H39B 0.9800 . ?
C39A H39C 0.9800 . ?
C40A C41A 1.523(3) . ?
C40A C42A 1.529(3) . ?
C40A H40A 1.0000 . ?
C41A H41A 0.9800 . ?
C41A H41B 0.9800 . ?
C41A H41C 0.9800 . ?
C42A H42A 0.9800 . ?
C42A H42B 0.9800 . ?
C42A H42C 0.9800 . ?
C43A C44A 1.526(3) . ?
C43A C45A 1.539(3) . ?
C43A H43A 1.0000 . ?
C44A H44A 0.9800 . ?
C44A H44B 0.9800 . ?
C44A H44C 0.9800 . ?
C45A H45A 0.9800 . ?
C45A H45B 0.9800 . ?
C45A H45C 0.9800 . ?
Cu2 P1B 2.2410(5) . ?
Cu2 Cl2 2.2551(5) . ?
Cu2 P2B 2.2616(5) . ?
Cu2 P4B 2.3017(5) . ?
P1B C1B 1.8229(18) . ?
P1B C10B 1.8448(19) . ?
P1B C13B 1.8582(19) . ?
P2B C16B 1.8231(18) . ?
P2B C28B 1.8524(19) . ?
P2B C25B 1.8559(19) . ?
P3B C31B 1.834(2) . ?
P3B C43B 1.869(5) . ?
P3B C40B 1.870(2) . ?
P3B C43' 1.895(15) . ?
P4B N2B 1.7272(15) . ?
P4B N1B 1.7350(14) . ?
P4B N3B 1.7483(15) . ?
C1B C2B 1.369(2) . ?
C1B N1B 1.437(2) . ?
C2B C3B 1.435(2) . ?
C2B C9B 1.500(2) . ?
C3B C4B 1.399(2) . ?
C3B C8B 1.410(2) . ?
C4B C5B 1.380(3) . ?
C4B H4B 0.9500 . ?
C5B C6B 1.403(3) . ?
C5B H5B 0.9500 . ?
C6B C7B 1.388(2) . ?
C6B H6B 0.9500 . ?
C7B C8B 1.398(2) . ?
C7B H7B 0.9500 . ?
C8B N1B 1.402(2) . ?
C9B H9B1 0.9800 . ?
C9B H9B2 0.9800 . ?
C9B H9B3 0.9800 . ?
C10B C11B 1.528(3) . ?
C10B C12B 1.530(3) . ?
C10B H10B 1.0000 . ?
C11B H11D 0.9800 . ?
C11B H11E 0.9800 . ?
C11B H11F 0.9800 . ?
C12B H12D 0.9800 . ?
C12B H12E 0.9800 . ?
C12B H12F 0.9800 . ?
C13B C14B 1.526(3) . ?
C13B C15B 1.528(3) . ?
C13B H13B 1.0000 . ?
C14B H14D 0.9800 . ?
C14B H14E 0.9800 . ?
C14B H14F 0.9800 . ?
C15B H15D 0.9800 . ?
C15B H15E 0.9800 . ?
C15B H15F 0.9800 . ?
C16B C17B 1.365(3) . ?
C16B N2B 1.441(2) . ?
C17B C18B 1.438(2) . ?
C17B C24B 1.503(2) . ?
C18B C19B 1.403(3) . ?
C18B C23B 1.410(2) . ?
C19B C20B 1.379(3) . ?
C19B H19B 0.9500 . ?
C20B C21B 1.396(3) . ?
C20B H20B 0.9500 . ?
C21B C22B 1.386(3) . ?
C21B H21B 0.9500 . ?
C22B C23B 1.394(2) . ?
C22B H22B 0.9500 . ?
C23B N2B 1.403(2) . ?
C24B H24D 0.9800 . ?
C24B H24E 0.9800 . ?
C24B H24F 0.9800 . ?
C25B C26B 1.524(3) . ?
C25B C27B 1.525(3) . ?
C25B H25B 1.0000 . ?
C26B H26D 0.9800 . ?
C26B H26E 0.9800 . ?
C26B H26F 0.9800 . ?
C27B H27D 0.9800 . ?
C27B H27E 0.9800 . ?
C27B H27F 0.9800 . ?
C28B C30B 1.526(3) . ?
C28B C29B 1.535(3) . ?
C28B H28B 1.0000 . ?
C29B H29D 0.9800 . ?
C29B H29E 0.9800 . ?
C29B H29F 0.9800 . ?
C30B H30D 0.9800 . ?
C30B H30E 0.9800 . ?
C30B H30F 0.9800 . ?
C31B C32B 1.372(3) . ?
C31B N3B 1.441(2) . ?
C32B C33B 1.422(3) . ?
C32B C39B 1.504(3) . ?
C33B C38B 1.409(3) . ?
C33B C34B 1.409(3) . ?
C34B C35B 1.368(4) . ?
C34B H34B 0.9500 . ?
C35B C36B 1.392(3) . ?
C35B H35B 0.9500 . ?
C36B C37B 1.392(3) . ?
C36B H36B 0.9500 . ?
C37B C38B 1.394(3) . ?
C37B H37B 0.9500 . ?
C38B N3B 1.414(2) . ?
C39B H39D 0.9800 . ?
C39B H39E 0.9800 . ?
C39B H39F 0.9800 . ?
C40B C41B 1.525(3) . ?
C40B C42B 1.527(3) . ?
C40B H40B 1.0000 . ?
C41B H41D 0.9800 . ?
C41B H41E 0.9800 . ?
C41B H41F 0.9800 . ?
C42B H42D 0.9800 . ?
C42B H42E 0.9800 . ?
C42B H42F 0.9800 . ?
C43B C45B 1.525(6) . ?
C43B C44B 1.536(7) . ?
C43B H43B 1.0000 . ?
C44B H44D 0.9800 . ?
C44B H44E 0.9800 . ?
C44B H44F 0.9800 . ?
C45B H45D 0.9800 . ?
C45B H45E 0.9800 . ?
C45B H45F 0.9800 . ?
C43' C45' 1.507(15) . ?
C43' C44' 1.538(16) . ?
C43' H43' 1.0000 . ?
C44' H44G 0.9800 . ?
C44' H44H 0.9800 . ?
C44' H44I 0.9800 . ?
C45' H45G 0.9800 . ?
C45' H45H 0.9800 . ?
C45' H45I 0.9800 . ?
C1S C2S 1.491(10) . ?
C1S H1S1 0.9800 . ?
C1S H1S2 0.9800 . ?
C1S H1S3 0.9800 . ?
C2S C3S 1.388(9) . ?
C2S H2S1 0.9900 . ?
C2S H2S2 0.9900 . ?
C3S C4S 1.568(9) . ?
C3S H3S1 0.9900 . ?
C3S H3S2 0.9900 . ?
C4S C5S 1.537(8) . ?
C4S H4S1 0.9900 . ?
C4S H4S2 0.9900 . ?
C5S C6S 1.500(7) . ?
C5S H5S1 0.9900 . ?
C5S H5S2 0.9900 . ?
C6S H6S1 0.9800 . ?
C6S H6S2 0.9800 . ?
C6S H6S3 0.9800 . ?
C1' C2' 1.570(12) . ?
C1' H1'1 0.9800 . ?
C1' H1'2 0.9800 . ?
C1' H1'3 0.9800 . ?
C2' C3' 1.489(11) . ?
C2' H2'1 0.9900 . ?
C2' H2'2 0.9900 . ?
C3' C4' 1.428(11) . ?
C3' H3'1 0.9900 . ?
C3' H3'2 0.9900 . ?
C4' C5' 1.519(11) . ?
C4' H4'1 0.9900 . ?
C4' H4'2 0.9900 . ?
C5' C6' 1.345(11) . ?
C5' H5'1 0.9900 . ?
C5' H5'2 0.9900 . ?
C6' H6'1 0.9800 . ?
C6' H6'2 0.9800 . ?
C6' H6'3 0.9800 . ?

loop_
_geom_torsion_atom_site_label_1
_geom_torsion_atom_site_label_2
_geom_torsion_atom_site_label_3
_geom_torsion_atom_site_label_4
_geom_torsion
_geom_torsion_site_symmetry_1
_geom_torsion_site_symmetry_2
_geom_torsion_site_symmetry_3
_geom_torsion_site_symmetry_4
_geom_torsion_publ_flag
P2A Cu1 P1A C1A -54.14(6) . . . . ?
Cl1 Cu1 P1A C1A 162.39(6) . . . . ?
P4A Cu1 P1A C1A 27.94(6) . . . . ?
P2A Cu1 P1A C13A 64.44(7) . . . . ?
Cl1 Cu1 P1A C13A -79.03(7) . . . . ?
P4A Cu1 P1A C13A 146.52(7) . . . . ?
P2A Cu1 P1A C10A -169.94(6) . . . . ?
Cl1 Cu1 P1A C10A 46.59(7) . . . . ?
P4A Cu1 P1A C10A -87.86(6) . . . . ?
P1A Cu1 P2A C16A 101.82(6) . . . . ?
Cl1 Cu1 P2A C16A -117.52(6) . . . . ?
P4A Cu1 P2A C16A 19.43(6) . . . . ?
P1A Cu1 P2A C28A -141.27(7) . . . . ?
Cl1 Cu1 P2A C28A -0.60(7) . . . . ?
P4A Cu1 P2A C28A 136.35(7) . . . . ?
P1A Cu1 P2A C25A -15.01(7) . . . . ?
Cl1 Cu1 P2A C25A 125.66(7) . . . . ?
P4A Cu1 P2A C25A -97.39(7) . . . . ?
P2A Cu1 P4A N2A -11.72(5) . . . . ?
P1A Cu1 P4A N2A -141.34(5) . . . . ?
Cl1 Cu1 P4A N2A 109.99(6) . . . . ?
P2A Cu1 P4A N1A 95.72(5) . . . . ?
P1A Cu1 P4A N1A -33.90(5) . . . . ?
Cl1 Cu1 P4A N1A -142.57(5) . . . . ?
P2A Cu1 P4A N3A -142.85(7) . . . . ?
P1A Cu1 P4A N3A 87.52(7) . . . . ?
Cl1 Cu1 P4A N3A -21.15(8) . . . . ?
C13A P1A C1A C2A 19.37(19) . . . . ?
C10A P1A C1A C2A -92.67(18) . . . . ?
Cu1 P1A C1A C2A 145.73(16) . . . . ?
C13A P1A C1A N1A -141.65(12) . . . . ?
C10A P1A C1A N1A 106.32(13) . . . . ?
Cu1 P1A C1A N1A -15.29(13) . . . . ?
N1A C1A C2A C3A 3.07(19) . . . . ?
P1A C1A C2A C3A -159.02(14) . . . . ?
N1A C1A C2A C9A -178.66(16) . . . . ?
P1A C1A C2A C9A 19.3(3) . . . . ?
C1A C2A C3A C4A 174.52(18) . . . . ?
C9A C2A C3A C4A -3.9(3) . . . . ?
C1A C2A C3A C8A -1.99(19) . . . . ?
C9A C2A C3A C8A 179.62(16) . . . . ?
C8A C3A C4A C5A 0.2(3) . . . . ?
C2A C3A C4A C5A -175.96(18) . . . . ?
C3A C4A C5A C6A -1.1(3) . . . . ?
C4A C5A C6A C7A 0.7(3) . . . . ?
C5A C6A C7A C8A 0.6(3) . . . . ?
C6A C7A C8A N1A 175.97(17) . . . . ?
C6A C7A C8A C3A -1.5(3) . . . . ?
C4A C3A C8A C7A 1.1(2) . . . . ?
C2A C3A C8A C7A 178.11(15) . . . . ?
C4A C3A C8A N1A -176.88(15) . . . . ?
C2A C3A C8A N1A 0.10(18) . . . . ?
C1A P1A C10A C11A 64.70(14) . . . . ?
C13A P1A C10A C11A -49.64(15) . . . . ?
Cu1 P1A C10A C11A 177.49(11) . . . . ?
C1A P1A C10A C12A -61.30(15) . . . . ?
C13A P1A C10A C12A -175.63(13) . . . . ?
Cu1 P1A C10A C12A 51.49(15) . . . . ?
C1A P1A C13A C14A 66.05(15) . . . . ?
C10A P1A C13A C14A 179.90(13) . . . . ?
Cu1 P1A C13A C14A -49.46(15) . . . . ?
C1A P1A C13A C15A -174.69(12) . . . . ?
C10A P1A C13A C15A -60.84(14) . . . . ?
Cu1 P1A C13A C15A 69.80(13) . . . . ?
C28A P2A C16A C17A 31.1(2) . . . . ?
C25A P2A C16A C17A -79.3(2) . . . . ?
Cu1 P2A C16A C17A 151.90(17) . . . . ?
C28A P2A C16A N2A -147.87(13) . . . . ?
C25A P2A C16A N2A 101.68(13) . . . . ?
Cu1 P2A C16A N2A -27.11(13) . . . . ?
N2A C16A C17A C18A 0.83(19) . . . . ?
P2A C16A C17A C18A -178.23(14) . . . . ?
N2A C16A C17A C24A -179.51(18) . . . . ?
P2A C16A C17A C24A 1.4(3) . . . . ?
C16A C17A C18A C19A 178.80(18) . . . . ?
C24A C17A C18A C19A -0.9(3) . . . . ?
C16A C17A C18A C23A -0.3(2) . . . . ?
C24A C17A C18A C23A -179.98(16) . . . . ?
C23A C18A C19A C20A -0.6(3) . . . . ?
C17A C18A C19A C20A -179.59(18) . . . . ?
C18A C19A C20A C21A -0.6(3) . . . . ?
C19A C20A C21A C22A 0.9(3) . . . . ?
C20A C21A C22A C23A 0.1(3) . . . . ?
C21A C22A C23A N2A -179.81(17) . . . . ?
C21A C22A C23A C18A -1.3(3) . . . . ?
C19A C18A C23A C22A 1.6(3) . . . . ?
C17A C18A C23A C22A -179.20(16) . . . . ?
C19A C18A C23A N2A -179.58(15) . . . . ?
C17A C18A C23A N2A -0.39(19) . . . . ?
C16A P2A C25A C27A -63.23(13) . . . . ?
C28A P2A C25A C27A -175.56(12) . . . . ?
Cu1 P2A C25A C27A 54.54(13) . . . . ?
C16A P2A C25A C26A 61.51(14) . . . . ?
C28A P2A C25A C26A -50.82(15) . . . . ?
Cu1 P2A C25A C26A 179.28(10) . . . . ?
C16A P2A C28A C29A 56.61(15) . . . . ?
C25A P2A C28A C29A 166.06(13) . . . . ?
Cu1 P2A C28A C29A -59.08(14) . . . . ?
C16A P2A C28A C30A 178.19(13) . . . . ?
C25A P2A C28A C30A -72.36(14) . . . . ?
Cu1 P2A C28A C30A 62.50(14) . . . . ?
C43A P3A C31A C32A -31.5(2) . . . . ?
C40A P3A C31A C32A 78.0(2) . . . . ?
C43A P3A C31A N3A 151.11(13) . . . . ?
C40A P3A C31A N3A -99.45(14) . . . . ?
N3A C31A C32A C33A 0.8(2) . . . . ?
P3A C31A C32A C33A -176.73(15) . . . . ?
N3A C31A C32A C39A 179.0(2) . . . . ?
P3A C31A C32A C39A 1.4(3) . . . . ?
C31A C32A C33A C34A 179.63(19) . . . . ?
C39A C32A C33A C34A 1.3(3) . . . . ?
C31A C32A C33A C38A 1.4(2) . . . . ?
C39A C32A C33A C38A -176.99(18) . . . . ?
C38A C33A C34A C35A 2.2(3) . . . . ?
C32A C33A C34A C35A -175.89(19) . . . . ?
C33A C34A C35A C36A 1.2(3) . . . . ?
C34A C35A C36A C37A -2.3(3) . . . . ?
C35A C36A C37A C38A -0.2(3) . . . . ?
C36A C37A C38A N3A 179.50(17) . . . . ?
C36A C37A C38A C33A 3.6(2) . . . . ?
C34A C33A C38A C37A -4.7(3) . . . . ?
C32A C33A C38A C37A 173.80(16) . . . . ?
C34A C33A C38A N3A 178.49(16) . . . . ?
C32A C33A C38A N3A -3.02(19) . . . . ?
C31A P3A C40A C41A -42.38(17) . . . . ?
C43A P3A C40A C41A 66.56(18) . . . . ?
C31A P3A C40A C42A -170.77(15) . . . . ?
C43A P3A C40A C42A -61.83(17) . . . . ?
C31A P3A C43A C44A -49.82(16) . . . . ?
C40A P3A C43A C44A -154.99(15) . . . . ?
C31A P3A C43A C45A -168.28(15) . . . . ?
C40A P3A C43A C45A 86.55(17) . . . . ?
C7A C8A N1A C1A -175.99(17) . . . . ?
C3A C8A N1A C1A 1.73(18) . . . . ?
C7A C8A N1A P4A -0.1(3) . . . . ?
C3A C8A N1A P4A 177.64(13) . . . . ?
C2A C1A N1A C8A -3.03(18) . . . . ?
P1A C1A N1A C8A 162.12(11) . . . . ?
C2A C1A N1A P4A -179.62(11) . . . . ?
P1A C1A N1A P4A -14.47(17) . . . . ?
N2A P4A N1A C8A -28.67(17) . . . . ?
N3A P4A N1A C8A 76.93(16) . . . . ?
Cu1 P4A N1A C8A -139.97(15) . . . . ?
N2A P4A N1A C1A 146.84(12) . . . . ?
N3A P4A N1A C1A -107.56(12) . . . . ?
Cu1 P4A N1A C1A 35.54(12) . . . . ?
C22A C23A N2A C16A 179.53(18) . . . . ?
C18A C23A N2A C16A 0.87(18) . . . . ?
C22A C23A N2A P4A -25.0(3) . . . . ?
C18A C23A N2A P4A 156.32(13) . . . . ?
C17A C16A N2A C23A -1.07(19) . . . . ?
P2A C16A N2A C23A 178.17(11) . . . . ?
C17A C16A N2A P4A -159.81(12) . . . . ?
P2A C16A N2A P4A 19.44(17) . . . . ?
N1A P4A N2A C23A 99.74(15) . . . . ?
N3A P4A N2A C23A -6.76(16) . . . . ?
Cu1 P4A N2A C23A -154.92(13) . . . . ?
N1A P4A N2A C16A -107.15(13) . . . . ?
N3A P4A N2A C16A 146.34(12) . . . . ?
Cu1 P4A N2A C16A -1.82(13) . . . . ?
C37A C38A N3A C31A -172.82(18) . . . . ?
C33A C38A N3A C31A 3.49(18) . . . . ?
C37A C38A N3A P4A 13.0(3) . . . . ?
C33A C38A N3A P4A -170.75(13) . . . . ?
C32A C31A N3A C38A -2.70(19) . . . . ?
P3A C31A N3A C38A 175.36(11) . . . . ?
C32A C31A N3A P4A 172.57(13) . . . . ?
P3A C31A N3A P4A -9.38(17) . . . . ?
N2A P4A N3A C38A 103.29(16) . . . . ?
N1A P4A N3A C38A -3.31(17) . . . . ?
Cu1 P4A N3A C38A -123.75(14) . . . . ?
N2A P4A N3A C31A -70.47(13) . . . . ?
N1A P4A N3A C31A -177.07(12) . . . . ?
Cu1 P4A N3A C31A 62.49(15) . . . . ?
Cl2 Cu2 P1B C1B 114.05(6) . . . . ?
P2B Cu2 P1B C1B -101.38(6) . . . . ?
P4B Cu2 P1B C1B -18.12(6) . . . . ?
Cl2 Cu2 P1B C10B -2.71(8) . . . . ?
P2B Cu2 P1B C10B 141.86(7) . . . . ?
P4B Cu2 P1B C10B -134.88(7) . . . . ?
Cl2 Cu2 P1B C13B -129.81(7) . . . . ?
P2B Cu2 P1B C13B 14.77(8) . . . . ?
P4B Cu2 P1B C13B 98.03(7) . . . . ?
P1B Cu2 P2B C16B 58.15(6) . . . . ?
Cl2 Cu2 P2B C16B -154.80(6) . . . . ?
P4B Cu2 P2B C16B -24.96(6) . . . . ?
P1B Cu2 P2B C28B -60.55(9) . . . . ?
Cl2 Cu2 P2B C28B 86.50(8) . . . . ?
P4B Cu2 P2B C28B -143.66(8) . . . . ?
P1B Cu2 P2B C25B 173.52(7) . . . . ?
Cl2 Cu2 P2B C25B -39.42(7) . . . . ?
P4B Cu2 P2B C25B 90.41(7) . . . . ?
P1B Cu2 P4B N2B -96.33(5) . . . . ?
Cl2 Cu2 P4B N2B 142.97(5) . . . . ?
P2B Cu2 P4B N2B 34.70(5) . . . . ?
P1B Cu2 P4B N1B 10.53(5) . . . . ?
Cl2 Cu2 P4B N1B -110.16(6) . . . . ?
P2B Cu2 P4B N1B 141.57(5) . . . . ?
P1B Cu2 P4B N3B 142.67(8) . . . . ?
Cl2 Cu2 P4B N3B 21.97(9) . . . . ?
P2B Cu2 P4B N3B -86.30(8) . . . . ?
C10B P1B C1B C2B -30.7(2) . . . . ?
C13B P1B C1B C2B 79.73(19) . . . . ?
Cu2 P1B C1B C2B -152.81(17) . . . . ?
C10B P1B C1B N1B 148.06(13) . . . . ?
C13B P1B C1B N1B -101.52(13) . . . . ?
Cu2 P1B C1B N1B 25.94(13) . . . . ?
N1B C1B C2B C3B -0.92(19) . . . . ?
P1B C1B C2B C3B 177.89(14) . . . . ?
N1B C1B C2B C9B -179.15(17) . . . . ?
P1B C1B C2B C9B -0.3(3) . . . . ?
C1B C2B C3B C4B -178.33(18) . . . . ?
C9B C2B C3B C4B 0.1(3) . . . . ?
C1B C2B C3B C8B 0.85(19) . . . . ?
C9B C2B C3B C8B 179.24(16) . . . . ?
C8B C3B C4B C5B 0.5(3) . . . . ?
C2B C3B C4B C5B 179.63(18) . . . . ?
C3B C4B C5B C6B 0.7(3) . . . . ?
C4B C5B C6B C7B -0.6(3) . . . . ?
C5B C6B C7B C8B -0.7(3) . . . . ?
C6B C7B C8B N1B -179.02(17) . . . . ?
C6B C7B C8B C3B 1.9(3) . . . . ?
C4B C3B C8B C7B -1.9(3) . . . . ?
C2B C3B C8B C7B 178.85(15) . . . . ?
C4B C3B C8B N1B 178.85(15) . . . . ?
C2B C3B C8B N1B -0.44(19) . . . . ?
C1B P1B C10B C11B -59.10(15) . . . . ?
C13B P1B C10B C11B -168.28(14) . . . . ?
Cu2 P1B C10B C11B 57.03(15) . . . . ?
C1B P1B C10B C12B 178.73(13) . . . . ?
C13B P1B C10B C12B 69.55(15) . . . . ?
Cu2 P1B C10B C12B -65.14(15) . . . . ?
C1B P1B C13B C14B 60.70(14) . . . . ?
C10B P1B C13B C14B 172.19(13) . . . . ?
Cu2 P1B C13B C14B -56.51(15) . . . . ?
C1B P1B C13B C15B -64.48(16) . . . . ?
C10B P1B C13B C15B 47.01(16) . . . . ?
Cu2 P1B C13B C15B 178.31(12) . . . . ?
C28B P2B C16B C17B -23.9(2) . . . . ?
C25B P2B C16B C17B 87.8(2) . . . . ?
Cu2 P2B C16B C17B -154.58(17) . . . . ?
C28B P2B C16B N2B 138.59(13) . . . . ?
C25B P2B C16B N2B -109.68(13) . . . . ?
Cu2 P2B C16B N2B 7.90(13) . . . . ?
N2B C16B C17B C18B -1.9(2) . . . . ?
P2B C16B C17B C18B 161.57(15) . . . . ?
N2B C16B C17B C24B -179.80(18) . . . . ?
P2B C16B C17B C24B -16.4(3) . . . . ?
C16B C17B C18B C19B 179.01(19) . . . . ?
C24B C17B C18B C19B -2.9(3) . . . . ?
C16B C17B C18B C23B -0.2(2) . . . . ?
C24B C17B C18B C23B 177.93(17) . . . . ?
C23B C18B C19B C20B -1.7(3) . . . . ?
C17B C18B C19B C20B 179.24(19) . . . . ?
C18B C19B C20B C21B -1.1(3) . . . . ?
C19B C20B C21B C22B 2.5(3) . . . . ?
C20B C21B C22B C23B -0.9(3) . . . . ?
C21B C22B C23B N2B 178.55(17) . . . . ?
C21B C22B C23B C18B -2.0(3) . . . . ?
C19B C18B C23B C22B 3.3(3) . . . . ?
C17B C18B C23B C22B -177.42(16) . . . . ?
C19B C18B C23B N2B -177.14(16) . . . . ?
C17B C18B C23B N2B 2.2(2) . . . . ?
C16B P2B C25B C26B -66.98(17) . . . . ?
C28B P2B C25B C26B 45.58(18) . . . . ?
Cu2 P2B C25B C26B -178.53(14) . . . . ?
C16B P2B C25B C27B 59.36(16) . . . . ?
C28B P2B C25B C27B 171.92(15) . . . . ?
Cu2 P2B C25B C27B -52.19(16) . . . . ?
C16B P2B C28B C30B -63.12(17) . . . . ?
C25B P2B C28B C30B -177.39(15) . . . . ?
Cu2 P2B C28B C30B 53.83(18) . . . . ?
C16B P2B C28B C29B 175.74(15) . . . . ?
C25B P2B C28B C29B 61.47(17) . . . . ?
Cu2 P2B C28B C29B -67.31(16) . . . . ?
C43B P3B C31B C32B 75.1(3) . . . . ?
C40B P3B C31B C32B -34.7(2) . . . . ?
C43' P3B C31B C32B 74.5(9) . . . . ?
C43B P3B C31B N3B -111.0(3) . . . . ?
C40B P3B C31B N3B 139.24(14) . . . . ?
C43' P3B C31B N3B -111.5(8) . . . . ?
N3B C31B C32B C33B -1.9(2) . . . . ?
P3B C31B C32B C33B 172.47(15) . . . . ?
N3B C31B C32B C39B -179.2(2) . . . . ?
P3B C31B C32B C39B -4.9(4) . . . . ?
C31B C32B C33B C38B 1.0(2) . . . . ?
C39B C32B C33B C38B 178.65(19) . . . . ?
C31B C32B C33B C34B -176.0(2) . . . . ?
C39B C32B C33B C34B 1.6(3) . . . . ?
C38B C33B C34B C35B -0.4(3) . . . . ?
C32B C33B C34B C35B 176.3(2) . . . . ?
C33B C34B C35B C36B 0.6(3) . . . . ?
C34B C35B C36B C37B 0.0(3) . . . . ?
C35B C36B C37B C38B -0.7(3) . . . . ?
C36B C37B C38B C33B 0.8(3) . . . . ?
C36B C37B C38B N3B -176.50(18) . . . . ?
C34B C33B C38B C37B -0.3(3) . . . . ?
C32B C33B C38B C37B -177.71(17) . . . . ?
C34B C33B C38B N3B 177.65(16) . . . . ?
C32B C33B C38B N3B 0.2(2) . . . . ?
C31B P3B C40B C41B -51.68(17) . . . . ?
C43B P3B C40B C41B -156.8(3) . . . . ?
C43' P3B C40B C41B -165.3(8) . . . . ?
C31B P3B C40B C42B -172.26(16) . . . . ?
C43B P3B C40B C42B 82.7(3) . . . . ?
C43' P3B C40B C42B 74.1(8) . . . . ?
C31B P3B C43B C45B -59.8(5) . . . . ?
C40B P3B C43B C45B 47.9(5) . . . . ?
C43' P3B C43B C45B 117(7) . . . . ?
C31B P3B C43B C44B 170.9(6) . . . . ?
C40B P3B C43B C44B -81.4(6) . . . . ?
C43' P3B C43B C44B -12(6) . . . . ?
C31B P3B C43' C45' -67.6(18) . . . . ?
C43B P3B C43' C45' -71(6) . . . . ?
C40B P3B C43' C45' 42.2(18) . . . . ?
C31B P3B C43' C44' 158(2) . . . . ?
C43B P3B C43' C44' 155(8) . . . . ?
C40B P3B C43' C44' -92(2) . . . . ?
C7B C8B N1B C1B -179.30(17) . . . . ?
C3B C8B N1B C1B -0.12(18) . . . . ?
C7B C8B N1B P4B 24.9(3) . . . . ?
C3B C8B N1B P4B -155.88(13) . . . . ?
C2B C1B N1B C8B 0.66(18) . . . . ?
P1B C1B N1B C8B -178.38(11) . . . . ?
C2B C1B N1B P4B 159.95(12) . . . . ?
P1B C1B N1B P4B -19.09(17) . . . . ?
N2B P4B N1B C8B -99.53(15) . . . . ?
N3B P4B N1B C8B 7.21(16) . . . . ?
Cu2 P4B N1B C8B 156.20(14) . . . . ?
N2B P4B N1B C1B 106.86(12) . . . . ?
N3B P4B N1B C1B -146.40(12) . . . . ?
Cu2 P4B N1B C1B 2.59(13) . . . . ?
C22B C23B N2B C16B 176.28(18) . . . . ?
C18B C23B N2B C16B -3.23(18) . . . . ?
C22B C23B N2B P4B -12.3(3) . . . . ?
C18B C23B N2B P4B 168.23(13) . . . . ?
C17B C16B N2B C23B 3.20(19) . . . . ?
P2B C16B N2B C23B -163.21(12) . . . . ?
C17B C16B N2B P4B -169.84(12) . . . . ?
P2B C16B N2B P4B 23.75(17) . . . . ?
N1B P4B N2B C23B 37.31(17) . . . . ?
N3B P4B N2B C23B -68.77(17) . . . . ?
Cu2 P4B N2B C23B 147.92(15) . . . . ?
N1B P4B N2B C16B -151.96(12) . . . . ?
N3B P4B N2B C16B 101.96(13) . . . . ?
Cu2 P4B N2B C16B -41.35(13) . . . . ?
C37B C38B N3B C31B 176.23(19) . . . . ?
C33B C38B N3B C31B -1.36(18) . . . . ?
C37B C38B N3B P4B 20.3(3) . . . . ?
C33B C38B N3B P4B -157.34(13) . . . . ?
C32B C31B N3B C38B 2.02(19) . . . . ?
P3B C31B N3B C38B -173.45(12) . . . . ?
C32B C31B N3B P4B 161.28(13) . . . . ?
P3B C31B N3B P4B -14.20(18) . . . . ?
N2B P4B N3B C38B -18.90(16) . . . . ?
N1B P4B N3B C38B -125.52(15) . . . . ?
Cu2 P4B N3B C38B 100.81(15) . . . . ?
N2B P4B N3B C31B -172.66(12) . . . . ?
N1B P4B N3B C31B 80.72(13) . . . . ?
Cu2 P4B N3B C31B -52.95(16) . . . . ?
C1S C2S C3S C4S -170.7(9) . . . . ?
C2S C3S C4S C5S 175.5(7) . . . . ?
C3S C4S C5S C6S -78.2(8) . . . . ?
C1' C2' C3' C4' 167.8(12) . . . . ?
C2' C3' C4' C5' 174.5(10) . . . . ?
C3' C4' C5' C6' 68.6(19) . . . . ?
